data_4326383
loop_
_publ_author_name
'Kenji Nomiya'
'Yoshihiro Togashi'
'Yuhki Kasahara'
'Shotaro Aoki'
'Hideaki Seki'
'Marie Noguchi'
'Shoko Yoshida'

_publ_section_title
;
 Synthesis and Structure of Dawson Polyoxometalate-Based, Multifunctional,
 Inorganic-Organic Hybrid Compounds: Organogermyl Complexes with One
 Terminal Functional Group and Organosilyl Analogues with Two Terminal
 Functional Groups
;
_journal_name_full 'Inorganic Chemistry'
_journal_page_first 9606
_journal_page_last 9619
_journal_paper_doi 10.1021/ic201336v
_journal_volume 50
_journal_year 2011
_chemical_formula_sum 'C36 H140 N12 O136 P4 Si4 W34'
_chemical_formula_weight 9304.30
_chemical_name_systematic
; 
 ? 
;
_space_group_IT_number 2
_symmetry_cell_setting triclinic
_symmetry_space_group_name_Hall '-P 1'
_symmetry_space_group_name_H-M 'P -1'
_atom_sites_solution_hydrogens geom
_atom_sites_solution_primary direct
_atom_sites_solution_secondary difmap
_audit_creation_method SHELXL-97
_cell_angle_alpha 68.08(3)
_cell_angle_beta 88.92(3)
_cell_angle_gamma 76.63(3)
_cell_formula_units_Z 2
_cell_length_a 13.284(3)
_cell_length_b 25.075(5)
_cell_length_c 26.170(5)
_cell_measurement_reflns_used 990
_cell_measurement_temperature 90
_cell_measurement_theta_max 23.25
_cell_measurement_theta_min 2.23
_cell_volume 7846(3)
_computing_cell_refinement 'Bruker XSCANS'
_computing_data_collection 'Bruker XSCANS'
_computing_data_reduction 'Bruker SHELXTL'
_computing_molecular_graphics 'Bruker SHELXTL'
_computing_publication_material 'Bruker SHELXTL'
_computing_structure_refinement 'SHELXL-97 (Sheldrick, 1997)'
_computing_structure_solution 'SHELXS-97 (Sheldrick, 1990)'
_diffrn_ambient_temperature 90(2)
_diffrn_detector_area_resol_mean 8.366
_diffrn_measured_fraction_theta_full 0.998
_diffrn_measured_fraction_theta_max 0.998
_diffrn_measurement_device_type 'CCD area detector'
_diffrn_measurement_method 'phi and omega scans'
_diffrn_radiation_monochromator graphite
_diffrn_radiation_source 'fine-focus sealed tube'
_diffrn_radiation_type MoK\a
_diffrn_radiation_wavelength 0.71073
_diffrn_reflns_av_R_equivalents 0.0472
_diffrn_reflns_av_sigmaI/netI 0.0534
_diffrn_reflns_limit_h_max 14
_diffrn_reflns_limit_h_min -14
_diffrn_reflns_limit_k_max 27
_diffrn_reflns_limit_k_min -27
_diffrn_reflns_limit_l_max 29
_diffrn_reflns_limit_l_min -29
_diffrn_reflns_number 70133
_diffrn_reflns_theta_full 23.28
_diffrn_reflns_theta_max 23.28
_diffrn_reflns_theta_min 0.84
_exptl_absorpt_coefficient_mu 24.990
_exptl_absorpt_correction_T_max 0.6348
_exptl_absorpt_correction_T_min 0.0498
_exptl_absorpt_correction_type empirical
_exptl_absorpt_process_details SADABS
_exptl_crystal_colour yellow
_exptl_crystal_density_diffrn 3.966
_exptl_crystal_description needle-crystals
_exptl_crystal_F_000 8280
_exptl_crystal_size_max 0.30
_exptl_crystal_size_mid 0.08
_exptl_crystal_size_min 0.02
_refine_diff_density_max 3.994
_refine_diff_density_min -1.924
_refine_diff_density_rms 0.365
_refine_ls_extinction_method none
_refine_ls_goodness_of_fit_ref 1.033
_refine_ls_hydrogen_treatment constr
_refine_ls_matrix_type full
_refine_ls_number_parameters 1869
_refine_ls_number_reflns 22567
_refine_ls_number_restraints 5574
_refine_ls_restrained_S_all 0.954
_refine_ls_R_factor_all 0.0466
_refine_ls_R_factor_gt 0.0384
_refine_ls_shift/su_max 0.002
_refine_ls_shift/su_mean 0.000
_refine_ls_structure_factor_coef Fsqd
_refine_ls_weighting_details 'calc w=1/[\s^2^(Fo^2^)+(0.0362P)^2^+276.7560P] where P=(Fo^2^+2Fc^2^)/3'
_refine_ls_weighting_scheme calc
_refine_ls_wR_factor_gt 0.0993
_refine_ls_wR_factor_ref 0.1049
_reflns_number_gt 19234
_reflns_number_total 22567
_reflns_threshold_expression >2sigma(I)
_cod_data_source_file ic201336v_si_002_4.cif
_cod_data_source_block yto001bs-tri
_cod_database_code 4326383

loop_
_symmetry_equiv_pos_as_xyz
'x, y, z'
'-x, -y, -z'

loop_
_atom_site_label
_atom_site_type_symbol
_atom_site_fract_x
_atom_site_fract_y
_atom_site_fract_z
_atom_site_U_iso_or_equiv
_atom_site_adp_type
_atom_site_occupancy
_atom_site_symmetry_multiplicity
_atom_site_calc_flag
_atom_site_refinement_flags
C1 C 0.199(2) 0.1956(13) 0.6462(12) 0.093(6) Uani 1 1 d U
H1A H 0.2360 0.1563 0.6719 0.139 Uiso 1 1 calc R
H1B H 0.2312 0.2049 0.6108 0.139 Uiso 1 1 calc R
H1C H 0.1263 0.1961 0.6403 0.139 Uiso 1 1 calc R
C2 C 0.177(2) 0.3249(14) 0.8779(13) 0.106(7) Uani 1 1 d U
H2A H 0.2369 0.3278 0.8972 0.159 Uiso 1 1 calc R
H2B H 0.1721 0.2836 0.8914 0.159 Uiso 1 1 calc R
H2C H 0.1136 0.3495 0.8847 0.159 Uiso 1 1 calc R
C3 C 0.4328(18) 0.3550(11) 0.1656(10) 0.073(5) Uani 1 1 d U
H3A H 0.5064 0.3544 0.1611 0.110 Uiso 1 1 calc R
H3B H 0.3959 0.3930 0.1671 0.110 Uiso 1 1 calc R
H3C H 0.4031 0.3498 0.1343 0.110 Uiso 1 1 calc R
C4 C 0.128(2) 0.4182(14) 0.7923(13) 0.108(7) Uani 1 1 d U
H4A H 0.0525 0.4232 0.7927 0.161 Uiso 1 1 calc R
H4B H 0.1466 0.4333 0.7540 0.161 Uiso 1 1 calc R
H4C H 0.1498 0.4403 0.8122 0.161 Uiso 1 1 calc R
C5 C 0.134(2) 0.2302(12) 0.7164(11) 0.084(6) Uani 1 1 d U
H5A H 0.0618 0.2461 0.7013 0.126 Uiso 1 1 calc R
H5B H 0.1490 0.2504 0.7399 0.126 Uiso 1 1 calc R
H5C H 0.1461 0.1876 0.7383 0.126 Uiso 1 1 calc R
C6 C 0.4846(18) 0.2486(11) 0.2214(10) 0.074(5) Uani 1 1 d U
H6A H 0.4696 0.2415 0.1883 0.111 Uiso 1 1 calc R
H6B H 0.4676 0.2178 0.2541 0.111 Uiso 1 1 calc R
H6C H 0.5584 0.2477 0.2247 0.111 Uiso 1 1 calc R
C7 C 0.9366(19) 0.4483(12) 0.6366(11) 0.079(6) Uani 1 1 d U
H7A H 0.9604 0.4805 0.6083 0.119 Uiso 1 1 calc R
H7B H 0.9456 0.4147 0.6250 0.119 Uiso 1 1 calc R
H7C H 0.9774 0.4358 0.6717 0.119 Uiso 1 1 calc R
C8 C 0.2541(14) 0.1947(8) 0.0362(8) 0.045(4) Uani 1 1 d U
H8A H 0.2451 0.1921 0.0742 0.068 Uiso 1 1 calc R
H8B H 0.2121 0.2327 0.0105 0.068 Uiso 1 1 calc R
H8C H 0.3274 0.1917 0.0288 0.068 Uiso 1 1 calc R
C9 C 0.8054(19) 0.5199(11) 0.6611(10) 0.074(5) Uani 1 1 d U
H9A H 0.8416 0.5075 0.6975 0.111 Uiso 1 1 calc R
H9B H 0.7308 0.5340 0.6633 0.111 Uiso 1 1 calc R
H9C H 0.8317 0.5518 0.6342 0.111 Uiso 1 1 calc R
C10 C 0.2723(16) 0.0881(10) 0.0714(9) 0.061(5) Uani 1 1 d U
H10A H 0.3471 0.0850 0.0741 0.091 Uiso 1 1 calc R
H10B H 0.2599 0.0560 0.0616 0.091 Uiso 1 1 calc R
H10C H 0.2445 0.0851 0.1071 0.091 Uiso 1 1 calc R
C11 C 0.476(2) 0.2738(13) 0.4596(12) 0.089(6) Uani 1 1 d U
H11A H 0.5430 0.2734 0.4754 0.133 Uiso 1 1 calc R
H11B H 0.4298 0.2626 0.4891 0.133 Uiso 1 1 calc R
H11C H 0.4452 0.3137 0.4328 0.133 Uiso 1 1 calc R
C12 C 0.582(2) 0.2208(14) 0.3934(13) 0.104(7) Uani 1 1 d U
H12A H 0.6358 0.2420 0.3934 0.156 Uiso 1 1 calc R
H12B H 0.5512 0.2342 0.3557 0.156 Uiso 1 1 calc R
H12C H 0.6137 0.1781 0.4071 0.156 Uiso 1 1 calc R
C13 C 0.1091(14) 0.9809(8) 0.9083(8) 0.047(4) Uani 1 1 d U
H13A H 0.1420 1.0050 0.8772 0.070 Uiso 1 1 calc R
H13B H 0.1620 0.9554 0.9384 0.070 Uiso 1 1 calc R
H13C H 0.0574 1.0069 0.9212 0.070 Uiso 1 1 calc R
C1AL C 0.6835(12) 0.4575(7) 0.0445(6) 0.029(2) Uani 1 1 d U
H1A1 H 0.7126 0.4927 0.0351 0.035 Uiso 1 1 calc R
H1A2 H 0.6615 0.4559 0.0092 0.035 Uiso 1 1 calc R
C2AL C 0.5895(14) 0.4663(8) 0.0753(7) 0.043(3) Uani 1 1 d U
H2AL H 0.5383 0.4469 0.0714 0.051 Uiso 1 1 calc R
C3AL C 0.5683(18) 0.4953(10) 0.1053(9) 0.065(5) Uani 1 1 d U
H3A1 H 0.6158 0.5159 0.1112 0.078 Uiso 1 1 calc R
H3A2 H 0.5045 0.4968 0.1224 0.078 Uiso 1 1 calc R
C1AR C 1.0792(12) 0.3656(7) -0.0035(6) 0.030(2) Uani 1 1 d U
H1AM H 1.1441 0.3344 0.0028 0.036 Uiso 1 1 calc R
H1AN H 1.0411 0.3701 -0.0375 0.036 Uiso 1 1 calc R
C2AR C 1.1052(14) 0.4238(8) -0.0106(8) 0.044(3) Uani 1 1 d U
H2AR H 1.1511 0.4219 0.0177 0.053 Uiso 1 1 calc R
C3AR C 1.0758(17) 0.4723(10) -0.0472(9) 0.066(5) Uani 1 1 d U
H3A3 H 1.0297 0.4775 -0.0769 0.079 Uiso 1 1 calc R
H3A4 H 1.0989 0.5050 -0.0461 0.079 Uiso 1 1 calc R
C1BL C 0.8160(11) 0.4532(7) 0.9018(6) 0.025(2) Uani 1 1 d U
H1B1 H 0.7554 0.4876 0.8884 0.030 Uiso 1 1 calc R
H1B2 H 0.8461 0.4521 0.9366 0.030 Uiso 1 1 calc R
C2BL C 0.8950(13) 0.4615(7) 0.8598(6) 0.032(3) Uani 1 1 d U
H2BL H 0.9629 0.4365 0.8707 0.038 Uiso 1 1 calc R
C3BL C 0.8777(14) 0.5007(8) 0.8095(7) 0.040(4) Uani 1 1 d U
H3B1 H 0.8108 0.5265 0.7971 0.048 Uiso 1 1 calc R
H3B2 H 0.9319 0.5034 0.7851 0.048 Uiso 1 1 calc R
C1BR C 0.5069(12) 0.3544(7) 1.0201(7) 0.030(2) Uani 1 1 d U
H1B3 H 0.5429 0.3506 1.0545 0.036 Uiso 1 1 calc R
H1B4 H 0.4700 0.3965 1.0011 0.036 Uiso 1 1 calc R
C2BR C 0.4298(15) 0.3184(9) 1.0348(8) 0.051(3) Uani 1 1 d U
H2BR H 0.4574 0.2859 1.0242 0.062 Uiso 1 1 calc R
C3BR C 0.360(2) 0.3109(12) 1.0512(10) 0.080(5) Uani 1 1 d U
H3B3 H 0.3176 0.3382 1.0648 0.096 Uiso 1 1 calc R
H3B4 H 0.3379 0.2769 1.0525 0.096 Uiso 1 1 calc R
C20S C -0.0301(13) 0.9794(8) 0.8463(7) 0.041(4) Uani 1 1 d U
H20A H -0.0817 1.0040 0.8607 0.062 Uiso 1 1 calc R
H20B H -0.0630 0.9533 0.8359 0.062 Uiso 1 1 calc R
H20C H -0.0024 1.0049 0.8138 0.062 Uiso 1 1 calc R
N1 N 0.4222(16) 0.3067(9) 0.2170(8) 0.079(5) Uani 1 1 d U
H1D H 0.3536 0.3054 0.2193 0.095 Uiso 1 1 calc R
H1E H 0.4416 0.3147 0.2465 0.095 Uiso 1 1 calc R
N2 N 0.8232(18) 0.4697(11) 0.6439(10) 0.096(5) Uani 1 1 d U
H2D H 0.7851 0.4807 0.6110 0.115 Uiso 1 1 calc R
H2E H 0.8008 0.4392 0.6699 0.115 Uiso 1 1 calc R
N3 N 0.2054(15) 0.2400(9) 0.6693(8) 0.074(5) Uani 1 1 d U
H3D H 0.1836 0.2777 0.6430 0.089 Uiso 1 1 calc R
H3E H 0.2724 0.2348 0.6821 0.089 Uiso 1 1 calc R
N4 N 0.2205(11) 0.1457(6) 0.0286(6) 0.040(3) Uani 1 1 d U
H4D H 0.1498 0.1515 0.0303 0.048 Uiso 1 1 calc R
H4E H 0.2361 0.1454 -0.0057 0.048 Uiso 1 1 calc R
N5 N 0.492(2) 0.2345(13) 0.4338(11) 0.119(7) Uani 1 1 d U
H5D H 0.4303 0.2435 0.4134 0.143 Uiso 1 1 calc R
H5E H 0.4954 0.1984 0.4618 0.143 Uiso 1 1 calc R
N6 N 0.1890(17) 0.3438(10) 0.8238(9) 0.085(5) Uani 1 1 d U
H6D H 0.1612 0.3222 0.8086 0.102 Uiso 1 1 calc R
H6E H 0.2586 0.3382 0.8180 0.102 Uiso 1 1 calc R
N7 N 0.0563(10) 0.9427(6) 0.8898(6) 0.036(3) Uani 1 1 d U
H7D H 0.1044 0.9196 0.8761 0.043 Uiso 1 1 calc R
H7E H 0.0303 0.9178 0.9197 0.043 Uiso 1 1 calc R
O1A O 1.2116(8) 0.3594(5) 0.4737(4) 0.030(2) Uani 1 1 d U
O4A O 1.2715(7) 0.2372(5) 0.4905(4) 0.0261(16) Uani 1 1 d U
O2A O 1.3612(8) 0.1152(5) 0.5360(4) 0.036(2) Uani 1 1 d U
O5A O 1.1524(8) 0.1653(5) 0.5397(4) 0.0271(16) Uani 1 1 d U
O3A O 0.9672(8) 0.2060(5) 0.5803(4) 0.032(2) Uani 1 1 d U
O6A O 1.0823(8) 0.2802(5) 0.5123(4) 0.0293(16) Uani 1 1 d U
O7A O 1.1115(7) 0.2359(4) 0.4367(4) 0.0234(13) Uani 1 1 d U
O8A O 1.2348(7) 0.3192(4) 0.3867(4) 0.0235(16) Uani 1 1 d U
O9A O 1.3202(7) 0.1815(5) 0.4211(4) 0.0252(16) Uani 1 1 d U
O10A O 1.2015(8) 0.1104(5) 0.4694(4) 0.0280(16) Uani 1 1 d U
O11A O 0.9757(8) 0.1618(5) 0.4947(4) 0.0270(16) Uani 1 1 d U
O12A O 0.9069(7) 0.2762(5) 0.4663(4) 0.0265(16) Uani 1 1 d U
O13A O 1.0472(7) 0.3624(4) 0.4081(4) 0.0231(15) Uani 1 1 d U
O14A O 1.1560(7) 0.2515(4) 0.3403(4) 0.0206(14) Uani 1 1 d U
O15A O 1.0407(7) 0.1825(4) 0.3877(4) 0.0245(14) Uani 1 1 d U
O16A O 0.9736(7) 0.2938(4) 0.3597(4) 0.0218(14) Uani 1 1 d U
O28A O 1.0935(7) 0.3792(4) 0.3074(4) 0.0221(15) Uani 1 1 d U
O17A O 1.3024(8) 0.3859(5) 0.2898(4) 0.029(2) Uani 1 1 d U
O23A O 1.3418(7) 0.2653(4) 0.3242(4) 0.0240(16) Uani 1 1 d U
O18A O 1.4431(8) 0.1466(5) 0.3490(4) 0.034(2) Uani 1 1 d U
O24A O 1.2449(8) 0.1273(4) 0.3681(4) 0.0260(16) Uani 1 1 d U
O19A O 1.2227(9) 0.0154(5) 0.4398(5) 0.043(3) Uani 1 1 d U
O25A O 1.0295(8) 0.0789(5) 0.4520(4) 0.0304(17) Uani 1 1 d U
O20A O 0.8283(9) 0.1065(5) 0.4823(5) 0.039(2) Uani 1 1 d U
O26A O 0.8321(8) 0.2212(5) 0.4147(4) 0.0280(16) Uani 1 1 d U
O21A O 0.7002(8) 0.3194(5) 0.4305(4) 0.037(2) Uani 1 1 d U
O27A O 0.8471(7) 0.3789(5) 0.3784(4) 0.0248(16) Uani 1 1 d U
O22A O 0.9477(8) 0.4679(5) 0.3277(4) 0.032(2) Uani 1 1 d U
O29A O 1.1978(7) 0.3343(4) 0.2387(4) 0.0216(15) Uani 1 1 d U
O30A O 1.2789(7) 0.2040(4) 0.2719(4) 0.0242(15) Uani 1 1 d U
O31A O 1.0865(8) 0.0886(5) 0.3497(4) 0.0275(16) Uani 1 1 d U
O32A O 0.8738(8) 0.1368(5) 0.3738(4) 0.0270(16) Uani 1 1 d U
O33A O 0.7600(7) 0.3224(5) 0.3290(4) 0.0255(15) Uani 1 1 d U
O34A O 0.8963(7) 0.4033(4) 0.2719(4) 0.0237(15) Uani 1 1 d U
O35A O 1.0717(7) 0.2651(4) 0.2234(4) 0.0204(14) Uani 1 1 d U
O36A O 0.9583(7) 0.1968(4) 0.2731(4) 0.0228(14) Uani 1 1 d U
O37A O 0.8867(7) 0.3071(4) 0.2436(4) 0.0215(14) Uani 1 1 d U
O49A O 1.0056(7) 0.3914(4) 0.1886(4) 0.0215(15) Uani 1 1 d U
O38A O 1.1841(8) 0.4046(5) 0.1301(4) 0.029(2) Uani 1 1 d U
O44A O 1.2309(7) 0.2827(4) 0.1679(4) 0.0220(16) Uani 1 1 d U
O39A O 1.3288(8) 0.1650(5) 0.1871(4) 0.032(2) Uani 1 1 d U
O45A O 1.1631(7) 0.1415(4) 0.2539(4) 0.0247(16) Uani 1 1 d U
O40A O 1.1050(9) 0.0353(5) 0.2749(5) 0.040(2) Uani 1 1 d U
O46A O 0.9142(8) 0.0953(5) 0.2933(4) 0.0292(17) Uani 1 1 d U
O41A O 0.7111(8) 0.1238(5) 0.3196(4) 0.036(2) Uani 1 1 d U
O47A O 0.7521(7) 0.2340(5) 0.3011(4) 0.0259(16) Uani 1 1 d U
O42A O 0.5828(8) 0.3340(5) 0.2703(4) 0.035(2) Uani 1 1 d U
O48A O 0.7298(7) 0.3951(5) 0.2251(4) 0.0250(16) Uani 1 1 d U
O43A O 0.8302(8) 0.4844(5) 0.1697(4) 0.034(2) Uani 1 1 d U
O50A O 0.9162(7) 0.2609(4) 0.1729(4) 0.0197(14) Uani 1 1 d U
O51A O 1.0505(7) 0.3456(4) 0.1109(4) 0.0217(16) Uani 1 1 d U
O52A O 1.1258(7) 0.2081(4) 0.1508(4) 0.0221(16) Uani 1 1 d U
O53A O 1.0018(7) 0.1418(4) 0.1974(4) 0.0243(16) Uani 1 1 d U
O54A O 0.7802(7) 0.1909(5) 0.2227(4) 0.0252(16) Uani 1 1 d U
O55A O 0.7062(7) 0.3022(5) 0.1970(4) 0.0243(16) Uani 1 1 d U
O56A O 0.8306(7) 0.3948(4) 0.1359(4) 0.0242(16) Uani 1 1 d U
O60A O 0.8839(7) 0.3881(4) 0.0410(4) 0.0247(16) Uani 1 1 d U
O57A O 0.9872(7) 0.2761(4) 0.0688(4) 0.0224(16) Uani 1 1 d U
O61A O 1.0377(7) 0.1568(5) 0.0902(4) 0.026(2) Uani 1 1 d U
O58A O 0.8481(7) 0.2105(4) 0.1193(4) 0.0215(16) Uani 1 1 d U
O62A O 0.6390(8) 0.2454(5) 0.1331(4) 0.028(2) Uani 1 1 d U
O59A O 0.7488(7) 0.3296(4) 0.0955(4) 0.0239(16) Uani 1 1 d U
O1B O 0.3740(8) 0.3558(5) 0.5438(4) 0.036(2) Uani 1 1 d U
O4B O 0.4227(8) 0.2356(5) 0.6115(4) 0.0303(17) Uani 1 1 d U
O2B O 0.4431(8) 0.1118(5) 0.6506(4) 0.036(2) Uani 1 1 d U
O5B O 0.6070(8) 0.1651(5) 0.6105(4) 0.0284(17) Uani 1 1 d U
O3B O 0.7518(7) 0.2087(5) 0.5404(4) 0.027(2) Uani 1 1 d U
O6B O 0.5735(8) 0.2819(5) 0.5584(4) 0.0278(16) Uani 1 1 d U
O7B O 0.5857(7) 0.2340(4) 0.6655(4) 0.0230(13) Uani 1 1 d U
O8B O 0.3897(8) 0.3138(5) 0.6596(4) 0.0285(16) Uani 1 1 d U
O9B O 0.4258(8) 0.1772(5) 0.7203(4) 0.0288(16) Uani 1 1 d U
O10B O 0.6065(8) 0.1085(5) 0.7201(4) 0.0263(16) Uani 1 1 d U
O11B O 0.7853(7) 0.1633(4) 0.6572(4) 0.0225(16) Uani 1 1 d U
O12B O 0.7533(7) 0.2773(4) 0.6064(4) 0.0207(15) Uani 1 1 d U
O13B O 0.5359(7) 0.3604(5) 0.6080(4) 0.0265(16) Uani 1 1 d U
O14B O 0.5289(7) 0.2476(4) 0.7523(4) 0.0238(14) Uani 1 1 d U
O15B O 0.7043(7) 0.1805(4) 0.7514(4) 0.0221(14) Uani 1 1 d U
O16B O 0.6727(7) 0.2920(4) 0.7018(4) 0.0208(14) Uani 1 1 d U
O28B O 0.4792(7) 0.3750(5) 0.6980(4) 0.0261(16) Uani 1 1 d U
O17B O 0.2677(9) 0.3799(5) 0.7108(5) 0.040(2) Uani 1 1 d U
O23B O 0.3327(8) 0.2572(5) 0.7607(4) 0.0322(17) Uani 1 1 d U
O18B O 0.3345(8) 0.1390(5) 0.8177(4) 0.036(2) Uani 1 1 d U
O24B O 0.5485(8) 0.1222(5) 0.8099(4) 0.0261(16) Uani 1 1 d U
O19B O 0.6690(9) 0.0124(5) 0.8152(5) 0.037(2) Uani 1 1 d U
O25B O 0.8048(8) 0.0776(4) 0.7587(4) 0.0265(16) Uani 1 1 d U
O20B O 0.9812(8) 0.1061(5) 0.7081(4) 0.029(2) Uani 1 1 d U
O26B O 0.8762(7) 0.2223(4) 0.6968(4) 0.0224(16) Uani 1 1 d U
O21B O 0.9234(7) 0.3210(5) 0.6126(4) 0.026(2) Uani 1 1 d U
O27B O 0.7229(7) 0.3784(4) 0.6239(4) 0.0245(16) Uani 1 1 d U
O22B O 0.5459(8) 0.4651(5) 0.6139(4) 0.034(2) Uani 1 1 d U
O29B O 0.4138(7) 0.3262(5) 0.7979(4) 0.0274(16) Uani 1 1 d U
O30B O 0.4493(7) 0.1952(5) 0.8561(4) 0.0267(16) Uani 1 1 d U
O31B O 0.7428(8) 0.0842(4) 0.8557(4) 0.0265(16) Uani 1 1 d U
O32B O 0.9111(7) 0.1371(4) 0.7953(4) 0.0214(15) Uani 1 1 d U
O33B O 0.8590(7) 0.3234(4) 0.7120(4) 0.0203(15) Uani 1 1 d U
O34B O 0.6530(7) 0.4009(4) 0.7143(4) 0.0252(16) Uani 1 1 d U
O35B O 0.6018(7) 0.2583(4) 0.8610(4) 0.0214(14) Uani 1 1 d U
O36B O 0.7752(7) 0.1914(4) 0.8566(4) 0.0195(14) Uani 1 1 d U
O37B O 0.7461(7) 0.3023(4) 0.8100(4) 0.0181(14) Uani 1 1 d U
O49B O 0.5548(7) 0.3826(4) 0.8078(4) 0.0241(16) Uani 1 1 d U
O38B O 0.3669(8) 0.3931(5) 0.8592(4) 0.034(2) Uani 1 1 d U
O44B O 0.4305(7) 0.2703(5) 0.9073(4) 0.0262(16) Uani 1 1 d U
O39B O 0.4382(8) 0.1508(5) 0.9680(4) 0.033(2) Uani 1 1 d U
O45B O 0.6230(7) 0.1320(4) 0.9163(4) 0.0229(15) Uani 1 1 d U
O40B O 0.7791(8) 0.0265(5) 0.9681(4) 0.031(2) Uani 1 1 d U
O46B O 0.9089(7) 0.0931(4) 0.9066(4) 0.0225(16) Uani 1 1 d U
O41B O 1.0850(7) 0.1247(5) 0.8585(4) 0.026(2) Uani 1 1 d U
O47B O 0.9469(7) 0.2339(4) 0.8016(4) 0.0192(15) Uani 1 1 d U
O42B O 1.0276(7) 0.3361(4) 0.7620(4) 0.024(2) Uani 1 1 d U
O48B O 0.8243(7) 0.3935(4) 0.7677(4) 0.0212(16) Uani 1 1 d U
O43B O 0.6403(8) 0.4800(5) 0.7635(4) 0.029(2) Uani 1 1 d U
O50B O 0.7604(7) 0.2544(4) 0.9132(4) 0.0169(13) Uani 1 1 d U
O51B O 0.5516(7) 0.3367(4) 0.9185(4) 0.0235(16) Uani 1 1 d U
O52B O 0.6019(7) 0.1976(4) 0.9747(4) 0.0219(15) Uani 1 1 d U
O53B O 0.7814(7) 0.1345(4) 0.9717(4) 0.0203(15) Uani 1 1 d U
O54B O 0.9571(7) 0.1886(4) 0.9096(4) 0.0189(15) Uani 1 1 d U
O55B O 0.9325(7) 0.3011(4) 0.8583(4) 0.0174(15) Uani 1 1 d U
O56B O 0.7249(7) 0.3876(4) 0.8582(4) 0.0215(16) Uani 1 1 d U
O60B O 0.6804(7) 0.3809(4) 0.9577(4) 0.0219(16) Uani 1 1 d U
O57B O 0.6772(7) 0.2680(4) 1.0071(4) 0.0221(16) Uani 1 1 d U
O61B O 0.7396(7) 0.1480(4) 1.0686(4) 0.019(2) Uani 1 1 d U
O58B O 0.8762(7) 0.2053(4) 1.0005(4) 0.0182(15) Uani 1 1 d U
O62B O 1.0505(7) 0.2431(4) 0.9612(4) 0.022(2) Uani 1 1 d U
O59B O 0.8647(7) 0.3256(4) 0.9422(4) 0.0196(15) Uani 1 1 d U
O1S O 0.9413(9) 0.9162(5) 0.9878(5) 0.041(3) Uani 1 1 d U
O2S O 0.8138(9) 0.0800(5) 0.1931(5) 0.040(3) Uani 1 1 d U
O3S O 0.9207(12) 0.3884(7) 0.4982(6) 0.068(3) Uani 1 1 d U
O4S O 0.8210(13) 0.9688(8) 0.2708(8) 0.089(5) Uani 1 1 d U
O5S O 0.7291(17) 0.5285(10) 0.5379(9) 0.112(5) Uani 1 1 d U
O6S O 0.2450(19) 0.1282(12) 0.9282(10) 0.136(8) Uani 1 1 d U
O7S O 0.509(2) 1.0300(13) 0.9325(12) 0.162(10) Uani 1 1 d U
P1A P 0.9597(3) 0.25736(16) 0.22932(14) 0.0135(7) Uani 1 1 d U
P2A P 1.0687(3) 0.24096(16) 0.37905(14) 0.0159(7) Uani 1 1 d U
P1B P 0.7194(3) 0.25191(16) 0.85902(14) 0.0137(7) Uani 1 1 d U
P2B P 0.6241(3) 0.23842(16) 0.71999(14) 0.0166(7) Uani 1 1 d U
Si2A Si 0.7874(3) 0.39116(19) 0.08016(16) 0.0226(8) Uani 1 1 d U
Si1A Si 0.9987(3) 0.34332(18) 0.05578(16) 0.0214(8) Uani 1 1 d U
Si2B Si 0.7719(3) 0.38494(18) 0.91613(16) 0.0208(8) Uani 1 1 d U
Si1B Si 0.6058(3) 0.33430(19) 0.97512(16) 0.0226(8) Uani 1 1 d U
W1A W 1.16904(5) 0.31085(3) 0.45272(2) 0.02359(14) Uani 1 1 d U
W2A W 1.25921(5) 0.16303(3) 0.49057(2) 0.02613(15) Uani 1 1 d U
W3A W 1.01576(5) 0.21862(3) 0.51716(2) 0.02527(15) Uani 1 1 d U
W4A W 1.23045(4) 0.33391(3) 0.30848(2) 0.02161(14) Uani 1 1 d U
W5A W 1.31864(4) 0.18685(3) 0.34588(2) 0.02443(15) Uani 1 1 d U
W6A W 1.15116(6) 0.08719(3) 0.41442(3) 0.03176(16) Uani 1 1 d U
W7A W 0.91071(5) 0.14292(3) 0.44081(2) 0.03109(17) Uani 1 1 d U
W8A W 0.81400(4) 0.30341(3) 0.40153(2) 0.02672(15) Uani 1 1 d U
W9A W 0.96561(5) 0.39492(3) 0.33739(2) 0.02274(14) Uani 1 1 d U
W10A W 1.12702(4) 0.34967(3) 0.16843(2) 0.01894(13) Uani 1 1 d U
W11A W 1.21985(4) 0.20306(3) 0.20617(2) 0.02103(14) Uani 1 1 d U
W12A W 1.05210(5) 0.10409(3) 0.27404(2) 0.02768(15) Uani 1 1 d U
W13A W 0.81169(5) 0.15783(3) 0.30175(2) 0.02859(16) Uani 1 1 d U
W14A W 0.71304(4) 0.31744(3) 0.26217(2) 0.02550(15) Uani 1 1 d U
W15A W 0.86229(5) 0.40981(3) 0.19852(2) 0.02158(14) Uani 1 1 d U
W16A W 0.99434(4) 0.20199(3) 0.12597(2) 0.01845(13) Uani 1 1 d U
W17A W 0.75354(4) 0.25546(3) 0.15257(2) 0.02012(14) Uani 1 1 d U
W1B W 0.46062(5) 0.30836(3) 0.59775(3) 0.02848(16) Uani 1 1 d U
W2B W 0.50286(5) 0.15993(3) 0.66335(2) 0.02898(16) Uani 1 1 d U
W3B W 0.69435(5) 0.22039(3) 0.59539(2) 0.02313(14) Uani 1 1 d U
W4B W 0.38373(4) 0.32789(3) 0.72739(3) 0.02926(16) Uani 1 1 d U
W5B W 0.42305(5) 0.18049(3) 0.79269(3) 0.02978(16) Uani 1 1 d U
W6B W 0.67810(5) 0.08383(3) 0.79202(2) 0.02718(15) Uani 1 1 d U
W7B W 0.86652(5) 0.14263(3) 0.72407(2) 0.02146(14) Uani 1 1 d U
W8B W 0.82339(4) 0.30352(3) 0.65300(2) 0.02000(14) Uani 1 1 d U
W9B W 0.59272(5) 0.39232(3) 0.65410(2) 0.02265(14) Uani 1 1 d U
W10B W 0.47167(4) 0.33877(3) 0.85908(3) 0.02456(15) Uani 1 1 d U
W11B W 0.51209(4) 0.19175(3) 0.92272(2) 0.02324(14) Uani 1 1 d U
W12B W 0.76719(5) 0.09791(3) 0.92100(2) 0.02093(14) Uani 1 1 d U
W13B W 0.95450(4) 0.15735(3) 0.85240(2) 0.01817(13) Uani 1 1 d U
W14B W 0.91122(4) 0.31788(3) 0.78227(2) 0.01890(13) Uani 1 1 d U
W15B W 0.68003(4) 0.40418(3) 0.78502(2) 0.02022(14) Uani 1 1 d U
W16B W 0.73708(4) 0.19431(3) 1.00200(2) 0.01758(13) Uani 1 1 d U
W17B W 0.92767(4) 0.25204(3) 0.93564(2) 0.01709(13) Uani 1 1 d U

loop_
_atom_site_aniso_label
_atom_site_aniso_U_11
_atom_site_aniso_U_22
_atom_site_aniso_U_33
_atom_site_aniso_U_23
_atom_site_aniso_U_13
_atom_site_aniso_U_12
C1 0.092(7) 0.094(7) 0.092(7) -0.036(4) 0.005(4) -0.023(4)
C2 0.102(8) 0.109(8) 0.105(8) -0.035(5) 0.009(4) -0.028(5)
C3 0.071(6) 0.077(6) 0.071(6) -0.026(4) 0.004(4) -0.019(4)
C4 0.106(8) 0.107(8) 0.109(8) -0.041(5) 0.009(4) -0.026(5)
C5 0.084(7) 0.087(7) 0.083(7) -0.033(4) 0.005(4) -0.021(4)
C6 0.072(6) 0.075(6) 0.075(6) -0.028(4) 0.009(4) -0.020(4)
C7 0.080(7) 0.078(7) 0.081(7) -0.030(4) 0.007(4) -0.022(4)
C8 0.043(5) 0.047(5) 0.048(5) -0.019(4) 0.002(4) -0.013(4)
C9 0.077(7) 0.073(7) 0.075(7) -0.031(4) 0.003(4) -0.020(4)
C10 0.058(6) 0.059(6) 0.061(6) -0.019(4) 0.001(4) -0.014(4)
C11 0.088(7) 0.091(7) 0.090(7) -0.037(4) 0.003(4) -0.024(4)
C12 0.104(8) 0.108(8) 0.104(8) -0.041(5) 0.009(4) -0.030(5)
C13 0.049(5) 0.044(5) 0.047(5) -0.017(4) 0.002(4) -0.012(4)
C1AL 0.031(3) 0.029(3) 0.028(3) -0.013(3) -0.002(3) -0.006(3)
C2AL 0.044(4) 0.041(4) 0.039(4) -0.015(3) 0.000(3) -0.004(3)
C3AL 0.066(6) 0.064(6) 0.061(6) -0.025(4) 0.003(4) -0.008(4)
C1AR 0.031(3) 0.030(3) 0.027(3) -0.009(3) 0.004(3) -0.009(3)
C2AR 0.044(4) 0.041(4) 0.041(4) -0.010(3) 0.006(3) -0.011(3)
C3AR 0.067(6) 0.066(6) 0.064(6) -0.022(4) 0.001(4) -0.016(4)
C1BL 0.028(3) 0.024(3) 0.024(3) -0.010(3) 0.001(3) -0.007(3)
C2BL 0.033(4) 0.031(4) 0.031(4) -0.010(3) 0.000(3) -0.010(3)
C3BL 0.044(5) 0.039(5) 0.039(5) -0.015(4) 0.003(4) -0.014(4)
C1BR 0.031(3) 0.033(3) 0.029(3) -0.015(3) 0.001(3) -0.006(3)
C2BR 0.049(4) 0.053(4) 0.051(4) -0.021(3) 0.009(4) -0.010(4)
C3BR 0.079(6) 0.083(7) 0.080(7) -0.029(4) 0.009(4) -0.024(4)
C20S 0.043(5) 0.041(5) 0.040(5) -0.016(4) -0.001(4) -0.009(4)
N1 0.075(6) 0.082(6) 0.078(6) -0.027(4) 0.005(4) -0.020(4)
N2 0.099(6) 0.095(6) 0.095(6) -0.038(4) 0.006(4) -0.024(4)
N3 0.076(6) 0.077(6) 0.075(6) -0.034(4) 0.005(4) -0.019(4)
N4 0.040(5) 0.042(5) 0.038(5) -0.017(4) 0.003(4) -0.008(4)
N5 0.117(7) 0.121(8) 0.119(7) -0.044(5) 0.012(4) -0.030(4)
N6 0.082(6) 0.090(6) 0.086(6) -0.037(4) 0.005(4) -0.023(4)
N7 0.038(5) 0.035(5) 0.034(5) -0.014(4) 0.002(4) -0.005(4)
O1A 0.032(4) 0.031(4) 0.028(4) -0.013(3) -0.005(3) -0.009(3)
O4A 0.025(3) 0.031(3) 0.024(3) -0.010(2) -0.003(2) -0.011(2)
O2A 0.038(4) 0.038(4) 0.031(4) -0.015(3) -0.006(3) -0.004(3)
O5A 0.028(3) 0.032(3) 0.022(3) -0.010(2) -0.001(2) -0.009(2)
O3A 0.032(4) 0.040(4) 0.026(4) -0.014(3) 0.000(3) -0.012(3)
O6A 0.031(3) 0.035(3) 0.025(3) -0.014(2) 0.000(2) -0.010(2)
O7A 0.025(2) 0.028(2) 0.020(2) -0.0105(18) -0.0011(19) -0.0088(19)
O8A 0.023(2) 0.029(3) 0.022(2) -0.011(2) -0.001(2) -0.009(2)
O9A 0.025(3) 0.029(3) 0.023(3) -0.010(2) -0.002(2) -0.007(2)
O10A 0.033(3) 0.029(3) 0.022(3) -0.010(2) -0.003(2) -0.007(2)
O11A 0.030(3) 0.033(3) 0.021(3) -0.009(2) -0.001(2) -0.014(2)
O12A 0.026(3) 0.034(3) 0.022(3) -0.012(2) 0.001(2) -0.009(2)
O13A 0.025(3) 0.026(3) 0.021(2) -0.012(2) -0.002(2) -0.007(2)
O14A 0.021(2) 0.024(2) 0.019(2) -0.0091(19) -0.001(2) -0.009(2)
O15A 0.029(2) 0.028(2) 0.020(2) -0.010(2) -0.002(2) -0.011(2)
O16A 0.022(2) 0.028(2) 0.020(2) -0.0122(19) 0.000(2) -0.008(2)
O28A 0.023(2) 0.025(3) 0.020(2) -0.010(2) -0.001(2) -0.007(2)
O17A 0.028(4) 0.031(4) 0.029(4) -0.011(3) 0.000(3) -0.014(3)
O23A 0.021(3) 0.030(3) 0.022(3) -0.010(2) -0.001(2) -0.010(2)
O18A 0.028(4) 0.038(4) 0.031(4) -0.012(3) -0.002(3) -0.002(3)
O24A 0.029(3) 0.027(3) 0.022(3) -0.010(2) -0.001(2) -0.006(2)
O19A 0.048(4) 0.039(4) 0.036(4) -0.011(3) -0.002(3) -0.008(3)
O25A 0.039(3) 0.030(3) 0.023(3) -0.008(2) -0.003(2) -0.013(2)
O20A 0.045(4) 0.045(4) 0.032(4) -0.012(3) 0.002(3) -0.022(3)
O26A 0.028(3) 0.035(3) 0.023(3) -0.011(2) 0.002(2) -0.013(2)
O21A 0.034(4) 0.048(4) 0.032(4) -0.017(3) 0.004(3) -0.009(3)
O27A 0.025(3) 0.031(3) 0.023(3) -0.016(2) 0.001(2) -0.005(2)
O22A 0.034(4) 0.032(4) 0.030(4) -0.015(3) -0.004(3) -0.005(3)
O29A 0.021(2) 0.024(2) 0.021(2) -0.008(2) 0.001(2) -0.010(2)
O30A 0.022(2) 0.028(2) 0.023(2) -0.010(2) 0.001(2) -0.005(2)
O31A 0.036(3) 0.026(2) 0.022(2) -0.009(2) -0.002(2) -0.010(2)
O32A 0.032(2) 0.033(2) 0.019(2) -0.009(2) 0.002(2) -0.017(2)
O33A 0.023(2) 0.034(2) 0.023(2) -0.013(2) 0.002(2) -0.008(2)
O34A 0.025(2) 0.026(2) 0.022(2) -0.013(2) -0.001(2) -0.005(2)
O35A 0.021(2) 0.022(2) 0.019(2) -0.0079(19) 0.002(2) -0.008(2)
O36A 0.026(2) 0.025(2) 0.020(2) -0.008(2) 0.003(2) -0.012(2)
O37A 0.020(2) 0.027(2) 0.019(2) -0.0093(19) 0.001(2) -0.008(2)
O49A 0.022(2) 0.024(3) 0.020(2) -0.009(2) 0.001(2) -0.007(2)
O38A 0.031(4) 0.031(4) 0.027(4) -0.009(3) 0.001(3) -0.012(3)
O44A 0.021(3) 0.026(3) 0.020(3) -0.009(2) 0.001(2) -0.007(2)
O39A 0.032(4) 0.032(4) 0.031(4) -0.015(3) 0.001(3) -0.002(3)
O45A 0.029(3) 0.024(3) 0.021(2) -0.008(2) 0.001(2) -0.005(2)
O40A 0.050(4) 0.036(4) 0.034(4) -0.012(3) -0.003(3) -0.012(3)
O46A 0.037(3) 0.030(3) 0.023(3) -0.008(2) 0.000(2) -0.014(2)
O41A 0.038(4) 0.043(4) 0.029(4) -0.009(3) 0.000(3) -0.022(3)
O47A 0.024(3) 0.034(3) 0.022(2) -0.010(2) 0.003(2) -0.013(2)
O42A 0.028(4) 0.047(4) 0.030(4) -0.017(3) 0.001(3) -0.009(3)
O48A 0.023(3) 0.031(3) 0.023(3) -0.014(2) -0.002(2) -0.005(2)
O43A 0.034(4) 0.033(4) 0.031(4) -0.013(3) -0.003(3) -0.004(3)
O50A 0.022(2) 0.023(2) 0.017(2) -0.0092(19) 0.002(2) -0.008(2)
O51A 0.022(3) 0.025(3) 0.019(3) -0.008(2) 0.002(2) -0.009(2)
O52A 0.024(3) 0.024(3) 0.019(2) -0.008(2) 0.000(2) -0.006(2)
O53A 0.031(3) 0.023(3) 0.021(2) -0.009(2) 0.000(2) -0.009(2)
O54A 0.028(3) 0.031(3) 0.020(2) -0.009(2) 0.002(2) -0.014(2)
O55A 0.022(2) 0.033(3) 0.020(2) -0.011(2) 0.000(2) -0.008(2)
O56A 0.025(3) 0.026(3) 0.023(3) -0.010(2) 0.000(2) -0.006(2)
O60A 0.026(3) 0.025(3) 0.022(3) -0.007(2) 0.001(2) -0.008(2)
O57A 0.025(3) 0.024(3) 0.018(2) -0.006(2) 0.003(2) -0.009(2)
O61A 0.028(4) 0.027(4) 0.022(3) -0.012(3) 0.000(3) -0.004(3)
O58A 0.024(3) 0.024(3) 0.019(3) -0.009(2) -0.002(2) -0.010(2)
O62A 0.029(4) 0.035(4) 0.022(4) -0.010(3) -0.001(3) -0.011(3)
O59A 0.023(3) 0.027(3) 0.022(3) -0.009(2) 0.001(2) -0.008(2)
O1B 0.037(4) 0.040(4) 0.032(4) -0.016(3) -0.006(3) -0.009(3)
O4B 0.030(3) 0.036(3) 0.027(3) -0.013(2) -0.001(2) -0.011(2)
O2B 0.040(4) 0.039(4) 0.032(4) -0.014(3) -0.001(3) -0.018(3)
O5B 0.031(3) 0.031(3) 0.025(3) -0.010(2) 0.000(2) -0.010(2)
O3B 0.027(4) 0.028(4) 0.024(4) -0.010(3) 0.000(3) -0.006(3)
O6B 0.030(3) 0.031(3) 0.025(3) -0.012(2) -0.002(2) -0.010(2)
O7B 0.025(2) 0.028(2) 0.021(2) -0.0128(18) -0.0012(19) -0.0107(19)
O8B 0.025(3) 0.035(3) 0.025(3) -0.012(2) -0.002(2) -0.006(2)
O9B 0.029(3) 0.036(3) 0.026(3) -0.013(2) 0.000(2) -0.015(2)
O10B 0.032(3) 0.028(3) 0.024(3) -0.011(2) 0.001(2) -0.013(2)
O11B 0.024(3) 0.025(3) 0.020(2) -0.009(2) 0.001(2) -0.008(2)
O12B 0.022(2) 0.025(3) 0.018(2) -0.010(2) 0.000(2) -0.006(2)
O13B 0.027(3) 0.029(3) 0.022(3) -0.011(2) -0.002(2) -0.003(2)
O14B 0.023(2) 0.031(2) 0.021(2) -0.013(2) 0.000(2) -0.008(2)
O15B 0.025(2) 0.024(2) 0.019(2) -0.0090(19) -0.001(2) -0.007(2)
O16B 0.021(2) 0.024(2) 0.019(2) -0.0096(19) -0.001(2) -0.006(2)
O28B 0.024(3) 0.031(3) 0.023(3) -0.011(2) -0.003(2) -0.003(2)
O17B 0.037(4) 0.045(4) 0.039(4) -0.019(3) -0.001(3) -0.007(3)
O23B 0.028(3) 0.043(3) 0.029(3) -0.015(2) -0.001(2) -0.012(2)
O18B 0.034(4) 0.045(4) 0.031(4) -0.013(3) 0.000(3) -0.016(3)
O24B 0.029(3) 0.030(3) 0.024(3) -0.011(2) 0.000(2) -0.013(2)
O19B 0.044(4) 0.035(4) 0.034(4) -0.014(3) 0.001(3) -0.011(3)
O25B 0.032(3) 0.025(3) 0.023(3) -0.009(2) 0.000(2) -0.007(2)
O20B 0.032(4) 0.029(4) 0.027(4) -0.014(3) 0.002(3) -0.001(3)
O26B 0.022(2) 0.025(3) 0.020(2) -0.009(2) 0.001(2) -0.004(2)
O21B 0.027(3) 0.028(4) 0.025(3) -0.010(3) 0.002(3) -0.010(3)
O27B 0.025(3) 0.026(3) 0.021(3) -0.008(2) -0.004(2) -0.005(2)
O22B 0.036(4) 0.035(4) 0.029(4) -0.012(3) -0.002(3) -0.004(3)
O29B 0.022(2) 0.035(3) 0.025(2) -0.012(2) 0.001(2) -0.005(2)
O30B 0.024(2) 0.035(3) 0.024(2) -0.012(2) 0.002(2) -0.011(2)
O31B 0.029(2) 0.026(2) 0.023(2) -0.006(2) 0.001(2) -0.008(2)
O32B 0.022(2) 0.022(2) 0.019(2) -0.008(2) 0.001(2) -0.005(2)
O33B 0.020(2) 0.023(2) 0.018(2) -0.007(2) 0.001(2) -0.007(2)
O34B 0.026(2) 0.024(2) 0.024(2) -0.008(2) -0.003(2) -0.005(2)
O35B 0.019(2) 0.026(2) 0.020(2) -0.0109(19) 0.003(2) -0.005(2)
O36B 0.020(2) 0.021(2) 0.019(2) -0.0079(19) 0.001(2) -0.006(2)
O37B 0.018(2) 0.020(2) 0.017(2) -0.0072(19) 0.001(2) -0.005(2)
O49B 0.023(3) 0.026(3) 0.022(2) -0.010(2) -0.001(2) -0.002(2)
O38B 0.031(4) 0.036(4) 0.033(4) -0.015(3) 0.001(3) -0.002(3)
O44B 0.023(3) 0.034(3) 0.024(3) -0.014(2) 0.000(2) -0.007(2)
O39B 0.031(4) 0.039(4) 0.031(4) -0.013(3) 0.006(3) -0.014(3)
O45B 0.024(2) 0.027(3) 0.021(2) -0.011(2) 0.001(2) -0.009(2)
O40B 0.037(4) 0.031(4) 0.027(4) -0.011(3) 0.000(3) -0.011(3)
O46B 0.024(3) 0.022(3) 0.019(3) -0.007(2) 0.000(2) -0.002(2)
O41B 0.022(3) 0.029(4) 0.024(4) -0.010(3) 0.000(3) -0.001(3)
O47B 0.018(2) 0.021(2) 0.018(2) -0.006(2) 0.000(2) -0.006(2)
O42B 0.021(3) 0.028(4) 0.024(3) -0.009(3) -0.001(3) -0.010(3)
O48B 0.022(3) 0.023(3) 0.021(3) -0.008(2) -0.001(2) -0.008(2)
O43B 0.033(4) 0.028(4) 0.027(4) -0.013(3) -0.004(3) -0.007(3)
O50B 0.017(2) 0.019(2) 0.017(2) -0.0083(19) 0.000(2) -0.007(2)
O51B 0.022(3) 0.026(3) 0.023(3) -0.012(2) 0.001(2) -0.003(2)
O52B 0.022(2) 0.025(3) 0.020(2) -0.010(2) 0.003(2) -0.009(2)
O53B 0.023(2) 0.022(3) 0.017(2) -0.007(2) 0.000(2) -0.007(2)
O54B 0.018(2) 0.020(2) 0.018(2) -0.006(2) -0.001(2) -0.004(2)
O55B 0.016(2) 0.019(2) 0.017(2) -0.006(2) -0.001(2) -0.007(2)
O56B 0.023(3) 0.021(3) 0.020(3) -0.008(2) 0.001(2) -0.004(2)
O60B 0.024(3) 0.023(3) 0.021(3) -0.011(2) -0.001(2) -0.006(2)
O57B 0.023(3) 0.024(3) 0.020(3) -0.010(2) 0.001(2) -0.005(2)
O61B 0.023(3) 0.018(3) 0.016(3) -0.004(3) 0.001(3) -0.006(3)
O58B 0.018(3) 0.019(3) 0.017(3) -0.007(2) -0.002(2) -0.004(2)
O62B 0.021(3) 0.022(4) 0.021(3) -0.007(3) -0.001(3) -0.005(3)
O59B 0.021(2) 0.020(3) 0.020(2) -0.010(2) 0.000(2) -0.005(2)
O1S 0.046(5) 0.038(5) 0.037(4) -0.012(4) 0.001(4) -0.008(4)
O2S 0.045(4) 0.041(5) 0.037(4) -0.015(4) 0.000(3) -0.012(4)
O3S 0.071(5) 0.067(5) 0.058(4) -0.021(4) 0.006(4) -0.006(4)
O4S 0.084(6) 0.085(7) 0.092(7) -0.026(4) 0.010(4) -0.019(4)
O5S 0.120(6) 0.108(6) 0.108(6) -0.041(4) 0.003(4) -0.025(4)
O6S 0.133(9) 0.145(9) 0.134(9) -0.056(5) 0.011(5) -0.038(5)
O7S 0.164(11) 0.162(11) 0.163(11) -0.064(6) 0.010(5) -0.042(5)
P1A 0.0138(15) 0.0182(17) 0.0102(15) -0.0053(13) 0.0023(12) -0.0076(13)
P2A 0.0160(16) 0.0211(18) 0.0123(15) -0.0059(14) -0.0024(13) -0.0083(14)
P1B 0.0125(15) 0.0166(17) 0.0131(15) -0.0068(13) -0.0017(13) -0.0037(13)
P2B 0.0158(16) 0.0208(18) 0.0147(16) -0.0074(14) -0.0013(13) -0.0061(14)
Si2A 0.0259(18) 0.0237(19) 0.0190(17) -0.0088(15) -0.0010(15) -0.0062(15)
Si1A 0.0275(18) 0.0210(18) 0.0170(17) -0.0054(15) 0.0028(14) -0.0113(15)
Si2B 0.0240(17) 0.0217(18) 0.0185(17) -0.0092(15) 0.0009(14) -0.0061(15)
Si1B 0.0234(17) 0.0275(19) 0.0196(17) -0.0127(15) 0.0013(15) -0.0047(15)
W1A 0.0242(3) 0.0337(4) 0.0184(3) -0.0121(3) -0.0028(2) -0.0133(3)
W2A 0.0267(3) 0.0334(4) 0.0165(3) -0.0081(3) -0.0062(3) -0.0055(3)
W3A 0.0255(3) 0.0426(4) 0.0131(3) -0.0121(3) 0.0010(2) -0.0159(3)
W4A 0.0201(3) 0.0301(4) 0.0192(3) -0.0094(3) 0.0010(2) -0.0147(3)
W5A 0.0177(3) 0.0335(4) 0.0205(3) -0.0116(3) -0.0041(2) -0.0004(3)
W6A 0.0516(4) 0.0218(4) 0.0185(3) -0.0027(3) -0.0074(3) -0.0100(3)
W7A 0.0442(4) 0.0444(4) 0.0118(3) -0.0060(3) 0.0027(3) -0.0321(3)
W8A 0.0167(3) 0.0512(4) 0.0195(3) -0.0204(3) 0.0026(2) -0.0101(3)
W9A 0.0251(3) 0.0257(3) 0.0210(3) -0.0140(3) -0.0041(2) -0.0037(3)
W10A 0.0205(3) 0.0234(3) 0.0156(3) -0.0062(3) 0.0026(2) -0.0126(3)
W11A 0.0180(3) 0.0274(3) 0.0180(3) -0.0112(3) -0.0005(2) -0.0016(3)
W12A 0.0485(4) 0.0174(3) 0.0168(3) -0.0041(3) -0.0034(3) -0.0110(3)
W13A 0.0389(4) 0.0418(4) 0.0124(3) -0.0061(3) 0.0024(3) -0.0307(3)
W14A 0.0137(3) 0.0493(4) 0.0203(3) -0.0202(3) 0.0025(2) -0.0089(3)
W15A 0.0241(3) 0.0220(3) 0.0183(3) -0.0096(3) -0.0048(2) -0.0010(3)
W16A 0.0244(3) 0.0194(3) 0.0137(3) -0.0074(2) 0.0006(2) -0.0076(2)
W17A 0.0200(3) 0.0309(4) 0.0132(3) -0.0082(3) 0.0009(2) -0.0134(3)
W1B 0.0245(3) 0.0402(4) 0.0213(3) -0.0134(3) -0.0088(3) -0.0051(3)
W2B 0.0368(4) 0.0420(4) 0.0189(3) -0.0148(3) 0.0020(3) -0.0242(3)
W3B 0.0265(3) 0.0313(4) 0.0152(3) -0.0107(3) 0.0000(2) -0.0104(3)
W4B 0.0148(3) 0.0477(4) 0.0270(3) -0.0189(3) -0.0046(3) -0.0023(3)
W5B 0.0262(3) 0.0533(5) 0.0203(3) -0.0166(3) 0.0043(3) -0.0250(3)
W6B 0.0424(4) 0.0250(4) 0.0192(3) -0.0088(3) 0.0009(3) -0.0170(3)
W7B 0.0252(3) 0.0227(3) 0.0171(3) -0.0105(3) -0.0011(2) -0.0019(3)
W8B 0.0194(3) 0.0246(3) 0.0163(3) -0.0061(3) 0.0009(2) -0.0087(3)
W9B 0.0263(3) 0.0224(3) 0.0151(3) -0.0054(3) -0.0066(2) -0.0003(3)
W10B 0.0149(3) 0.0359(4) 0.0250(3) -0.0171(3) -0.0020(2) -0.0006(3)
W11B 0.0195(3) 0.0389(4) 0.0176(3) -0.0129(3) 0.0040(2) -0.0154(3)
W12B 0.0305(3) 0.0179(3) 0.0158(3) -0.0058(3) 0.0017(2) -0.0094(3)
W13B 0.0168(3) 0.0201(3) 0.0163(3) -0.0077(3) -0.0021(2) -0.0005(2)
W14B 0.0167(3) 0.0226(3) 0.0171(3) -0.0045(3) -0.0003(2) -0.0092(2)
W15B 0.0259(3) 0.0161(3) 0.0160(3) -0.0048(2) -0.0050(2) -0.0015(2)
W16B 0.0196(3) 0.0208(3) 0.0136(3) -0.0066(2) 0.0000(2) -0.0072(2)
W17B 0.0149(3) 0.0215(3) 0.0165(3) -0.0085(3) -0.0018(2) -0.0053(2)

loop_
_atom_type_symbol
_atom_type_description
_atom_type_scat_dispersion_real
_atom_type_scat_dispersion_imag
_atom_type_scat_source
C C 0.0033 0.0016 'International Tables Vol C Tables 4.2.6.8 and 6.1.1.4'
H H 0.0000 0.0000 'International Tables Vol C Tables 4.2.6.8 and 6.1.1.4'
N N 0.0061 0.0033 'International Tables Vol C Tables 4.2.6.8 and 6.1.1.4'
O O 0.0106 0.0060 'International Tables Vol C Tables 4.2.6.8 and 6.1.1.4'
Si Si 0.0817 0.0704 'International Tables Vol C Tables 4.2.6.8 and 6.1.1.4'
P P 0.1023 0.0942 'International Tables Vol C Tables 4.2.6.8 and 6.1.1.4'
W W -0.8490 6.8722 'International Tables Vol C Tables 4.2.6.8 and 6.1.1.4'

loop_
_geom_angle_atom_site_label_1
_geom_angle_atom_site_label_2
_geom_angle_atom_site_label_3
_geom_angle
N3 C1 H1A 109.5
N3 C1 H1B 109.5
H1A C1 H1B 109.5
N3 C1 H1C 109.5
H1A C1 H1C 109.5
H1B C1 H1C 109.5
N6 C2 H2A 109.5
N6 C2 H2B 109.5
H2A C2 H2B 109.5
N6 C2 H2C 109.5
H2A C2 H2C 109.5
H2B C2 H2C 109.5
N1 C3 H3A 109.5
N1 C3 H3B 109.5
H3A C3 H3B 109.5
N1 C3 H3C 109.5
H3A C3 H3C 109.5
H3B C3 H3C 109.5
N6 C4 H4A 109.5
N6 C4 H4B 109.5
H4A C4 H4B 109.5
N6 C4 H4C 109.5
H4A C4 H4C 109.5
H4B C4 H4C 109.5
N3 C5 H5A 109.5
N3 C5 H5B 109.5
H5A C5 H5B 109.5
N3 C5 H5C 109.5
H5A C5 H5C 109.5
H5B C5 H5C 109.5
N1 C6 H6A 109.5
N1 C6 H6B 109.5
H6A C6 H6B 109.5
N1 C6 H6C 109.5
H6A C6 H6C 109.5
H6B C6 H6C 109.5
N2 C7 H7A 109.5
N2 C7 H7B 109.5
H7A C7 H7B 109.5
N2 C7 H7C 109.5
H7A C7 H7C 109.5
H7B C7 H7C 109.5
N4 C8 H8A 109.5
N4 C8 H8B 109.5
H8A C8 H8B 109.5
N4 C8 H8C 109.5
H8A C8 H8C 109.5
H8B C8 H8C 109.5
N2 C9 H9A 109.5
N2 C9 H9B 109.5
H9A C9 H9B 109.5
N2 C9 H9C 109.5
H9A C9 H9C 109.5
H9B C9 H9C 109.5
N4 C10 H10A 109.5
N4 C10 H10B 109.5
H10A C10 H10B 109.5
N4 C10 H10C 109.5
H10A C10 H10C 109.5
H10B C10 H10C 109.5
N5 C11 H11A 109.5
N5 C11 H11B 109.5
H11A C11 H11B 109.5
N5 C11 H11C 109.5
H11A C11 H11C 109.5
H11B C11 H11C 109.5
N5 C12 H12A 109.5
N5 C12 H12B 109.5
H12A C12 H12B 109.5
N5 C12 H12C 109.5
H12A C12 H12C 109.5
H12B C12 H12C 109.5
N7 C13 H13A 109.5
N7 C13 H13B 109.5
H13A C13 H13B 109.5
N7 C13 H13C 109.5
H13A C13 H13C 109.5
H13B C13 H13C 109.5
C2AL C1AL Si2A 116.2(12)
C2AL C1AL H1A1 108.2
Si2A C1AL H1A1 108.2
C2AL C1AL H1A2 108.2
Si2A C1AL H1A2 108.2
H1A1 C1AL H1A2 107.4
C3AL C2AL C1AL 130(2)
C3AL C2AL H2AL 115.2
C1AL C2AL H2AL 115.2
C2AL C3AL H3A1 120.0
C2AL C3AL H3A2 120.0
H3A1 C3AL H3A2 120.0
C2AR C1AR Si1A 110.4(11)
C2AR C1AR H1AM 109.6
Si1A C1AR H1AM 109.6
C2AR C1AR H1AN 109.6
Si1A C1AR H1AN 109.6
H1AM C1AR H1AN 108.1
C3AR C2AR C1AR 129(2)
C3AR C2AR H2AR 115.3
C1AR C2AR H2AR 115.3
C2AR C3AR H3A3 120.0
C2AR C3AR H3A4 120.0
H3A3 C3AR H3A4 120.0
C2BL C1BL Si2B 113.1(11)
C2BL C1BL H1B1 109.0
Si2B C1BL H1B1 109.0
C2BL C1BL H1B2 109.0
Si2B C1BL H1B2 109.0
H1B1 C1BL H1B2 107.8
C3BL C2BL C1BL 124.8(16)
C3BL C2BL H2BL 117.6
C1BL C2BL H2BL 117.6
C2BL C3BL H3B1 120.0
C2BL C3BL H3B2 120.0
H3B1 C3BL H3B2 120.0
C2BR C1BR Si1B 114.7(13)
C2BR C1BR H1B3 108.6
Si1B C1BR H1B3 108.6
C2BR C1BR H1B4 108.6
Si1B C1BR H1B4 108.6
H1B3 C1BR H1B4 107.6
C3BR C2BR C1BR 151(3)
C3BR C2BR H2BR 104.7
C1BR C2BR H2BR 104.7
C2BR C3BR H3B3 120.0
C2BR C3BR H3B4 120.0
H3B3 C3BR H3B4 120.0
N7 C20S H20A 109.5
N7 C20S H20B 109.5
H20A C20S H20B 109.5
N7 C20S H20C 109.5
H20A C20S H20C 109.5
H20B C20S H20C 109.5
C3 N1 C6 113(2)
C3 N1 H1D 108.9
C6 N1 H1D 108.9
C3 N1 H1E 108.9
C6 N1 H1E 108.9
H1D N1 H1E 107.7
C9 N2 C7 112(2)
C9 N2 H2D 109.2
C7 N2 H2D 109.2
C9 N2 H2E 109.2
C7 N2 H2E 109.2
H2D N2 H2E 107.9
C1 N3 C5 105(2)
C1 N3 H3D 110.7
C5 N3 H3D 110.7
C1 N3 H3E 110.7
C5 N3 H3E 110.7
H3D N3 H3E 108.8
C10 N4 C8 110.9(15)
C10 N4 H4D 109.5
C8 N4 H4D 109.5
C10 N4 H4E 109.5
C8 N4 H4E 109.5
H4D N4 H4E 108.1
C11 N5 C12 131(3)
C11 N5 H5D 104.6
C12 N5 H5D 104.6
C11 N5 H5E 104.6
C12 N5 H5E 104.6
H5D N5 H5E 105.7
C2 N6 C4 110(2)
C2 N6 H6D 109.7
C4 N6 H6D 109.7
C2 N6 H6E 109.7
C4 N6 H6E 109.7
H6D N6 H6E 108.2
C20S N7 C13 111.8(13)
C20S N7 H7D 109.3
C13 N7 H7D 109.3
C20S N7 H7E 109.3
C13 N7 H7E 109.3
H7D N7 H7E 107.9
W2A O4A W1A 122.9(5)
W2A O5A W3A 123.4(5)
W3A O6A W1A 122.6(5)
P2A O7A W1A 124.8(5)
P2A O7A W2A 124.9(6)
W1A O7A W2A 90.8(3)
P2A O7A W3A 124.6(5)
W1A O7A W3A 91.1(3)
W2A O7A W3A 90.2(3)
W1A O8A W4A 151.4(5)
W2A O9A W5A 149.9(5)
W2A O10A W6A 151.8(6)
W3A O11A W7A 150.2(6)
W3A O12A W8A 151.4(6)
W1A O13A W9A 148.6(6)
P2A O14A W5A 128.0(5)
P2A O14A W4A 128.6(6)
W5A O14A W4A 90.9(3)
P2A O15A W6A 128.5(5)
P2A O15A W7A 128.0(6)
W6A O15A W7A 90.6(3)
P2A O16A W9A 128.7(5)
P2A O16A W8A 127.4(5)
W9A O16A W8A 90.5(3)
W9A O28A W4A 153.8(6)
W4A O23A W5A 122.1(5)
W5A O24A W6A 151.6(6)
W6A O25A W7A 123.6(5)
W7A O26A W8A 151.9(6)
W8A O27A W9A 122.1(5)
W4A O29A W10A 163.5(6)
W5A O30A W11A 163.5(6)
W6A O31A W12A 162.0(6)
W7A O32A W13A 160.4(6)
W8A O33A W14A 163.5(6)
W9A O34A W15A 164.7(6)
P1A O35A W10A 127.9(5)
P1A O35A W11A 129.0(5)
W10A O35A W11A 90.9(3)
P1A O36A W12A 126.2(5)
P1A O36A W13A 127.1(5)
W12A O36A W13A 90.2(3)
P1A O37A W14A 128.7(5)
P1A O37A W15A 128.1(5)
W14A O37A W15A 91.6(3)
W15A O49A W10A 154.5(6)
W11A O44A W10A 122.5(5)
W11A O45A W12A 150.9(6)
W13A O46A W12A 121.6(5)
W13A O47A W14A 149.6(6)
W14A O48A W15A 121.6(5)
P1A O50A W17A 126.5(5)
P1A O50A W16A 124.7(5)
W17A O50A W16A 93.1(3)
Si1A O51A W10A 171.7(6)
W11A O52A W16A 152.1(5)
W16A O53A W12A 151.9(6)
W17A O54A W13A 152.4(6)
W14A O55A W17A 151.9(6)
Si2A O56A W15A 170.6(7)
Si1A O60A Si2A 129.4(6)
Si1A O57A W16A 143.5(6)
W16A O58A W17A 122.0(5)
Si2A O59A W17A 143.1(6)
W1B O4B W2B 122.6(5)
W2B O5B W3B 123.0(5)
W3B O6B W1B 122.6(5)
P2B O7B W1B 125.0(6)
P2B O7B W2B 124.3(5)
W1B O7B W2B 90.7(3)
P2B O7B W3B 125.0(5)
W1B O7B W3B 90.7(3)
W2B O7B W3B 90.7(3)
W1B O8B W4B 150.7(6)
W2B O9B W5B 149.7(6)
W2B O10B W6B 152.2(6)
W7B O11B W3B 151.2(6)
W3B O12B W8B 151.3(5)
W1B O13B W9B 151.5(6)
P2B O14B W4B 128.5(6)
P2B O14B W5B 127.5(6)
W4B O14B W5B 90.9(3)
P2B O15B W7B 128.4(5)
P2B O15B W6B 128.3(5)
W7B O15B W6B 90.2(3)
P2B O16B W9B 128.8(5)
P2B O16B W8B 127.7(6)
W9B O16B W8B 90.7(3)
W4B O28B W9B 151.3(6)
W5B O23B W4B 122.3(5)
W5B O24B W6B 153.3(6)
W6B O25B W7B 123.9(5)
W7B O26B W8B 151.6(5)
W9B O27B W8B 122.5(5)
W4B O29B W10B 163.2(6)
W5B O30B W11B 162.9(6)
W6B O31B W12B 162.7(6)
W13B O32B W7B 161.5(6)
W8B O33B W14B 162.5(6)
W9B O34B W15B 164.0(6)
P1B O35B W10B 129.4(6)
P1B O35B W11B 128.2(5)
W10B O35B W11B 90.8(3)
P1B O36B W12B 125.9(5)
P1B O36B W13B 126.4(5)
W12B O36B W13B 90.7(3)
P1B O37B W15B 127.7(5)
P1B O37B W14B 129.0(5)
W15B O37B W14B 90.4(3)
W15B O49B W10B 153.7(6)
W10B O44B W11B 122.4(5)
W12B O45B W11B 149.9(5)
W12B O46B W13B 122.3(5)
W13B O47B W14B 150.6(5)
W14B O48B W15B 121.7(5)
P1B O50B W17B 126.3(5)
P1B O50B W16B 125.9(5)
W17B O50B W16B 93.2(3)
Si1B O51B W10B 171.6(6)
W11B O52B W16B 151.8(5)
W12B O53B W16B 152.9(5)
W17B O54B W13B 152.1(5)
W14B O55B W17B 151.7(5)
Si2B O56B W15B 168.8(6)
Si2B O60B Si1B 128.7(6)
Si1B O57B W16B 145.4(6)
W17B O58B W16B 122.3(5)
Si2B O59B W17B 143.1(6)
O36A P1A O35A 110.4(5)
O36A P1A O37A 110.1(5)
O35A P1A O37A 112.2(5)
O36A P1A O50A 108.3(5)
O35A P1A O50A 108.4(5)
O37A P1A O50A 107.3(5)
O15A P2A O14A 112.0(6)
O15A P2A O16A 112.1(5)
O14A P2A O16A 111.5(5)
O15A P2A O7A 107.2(5)
O14A P2A O7A 106.6(5)
O16A P2A O7A 107.1(5)
O37B P1B O35B 111.9(5)
O37B P1B O36B 109.7(5)
O35B P1B O36B 111.1(5)
O37B P1B O50B 108.3(5)
O35B P1B O50B 107.7(5)
O36B P1B O50B 108.0(5)
O14B P2B O15B 112.5(6)
O14B P2B O16B 111.5(6)
O15B P2B O16B 111.7(5)
O14B P2B O7B 107.2(5)
O15B P2B O7B 107.1(6)
O16B P2B O7B 106.4(5)
O56A Si2A O60A 107.7(5)
O56A Si2A O59A 109.8(5)
O60A Si2A O59A 107.3(5)
O56A Si2A C1AL 109.4(6)
O60A Si2A C1AL 110.1(6)
O59A Si2A C1AL 112.5(6)
O60A Si1A O57A 108.8(5)
O60A Si1A O51A 108.4(5)
O57A Si1A O51A 109.2(5)
O60A Si1A C1AR 109.7(6)
O57A Si1A C1AR 109.5(6)
O51A Si1A C1AR 111.1(6)
O60B Si2B O59B 108.6(5)
O60B Si2B O56B 107.7(5)
O59B Si2B O56B 109.0(5)
O60B Si2B C1BL 110.9(6)
O59B Si2B C1BL 112.7(6)
O56B Si2B C1BL 107.8(6)
O57B Si1B O60B 108.8(5)
O57B Si1B O51B 108.3(5)
O60B Si1B O51B 108.0(5)
O57B Si1B C1BR 110.6(6)
O60B Si1B C1BR 109.8(6)
O51B Si1B C1BR 111.3(6)
O1A W1A O8A 102.2(5)
O1A W1A O13A 100.0(5)
O8A W1A O13A 87.3(4)
O1A W1A O4A 102.1(4)
O8A W1A O4A 89.6(4)
O13A W1A O4A 157.8(4)
O1A W1A O6A 100.4(5)
O8A W1A O6A 157.5(4)
O13A W1A O6A 89.1(4)
O4A W1A O6A 85.4(4)
O1A W1A O7A 172.2(4)
O8A W1A O7A 84.3(4)
O13A W1A O7A 84.6(4)
O4A W1A O7A 73.2(4)
O6A W1A O7A 73.3(4)
O2A W2A O4A 101.4(5)
O2A W2A O5A 100.6(5)
O4A W2A O5A 87.4(4)
O2A W2A O10A 102.0(5)
O4A W2A O10A 156.5(4)
O5A W2A O10A 88.9(4)
O2A W2A O9A 102.4(5)
O4A W2A O9A 88.6(4)
O5A W2A O9A 156.9(4)
O10A W2A O9A 85.8(4)
O2A W2A O7A 171.9(4)
O4A W2A O7A 73.1(4)
O5A W2A O7A 73.5(4)
O10A W2A O7A 83.6(4)
O9A W2A O7A 83.6(4)
O3A W3A O12A 104.5(5)
O3A W3A O11A 103.3(5)
O12A W3A O11A 86.6(4)
O3A W3A O6A 100.0(5)
O12A W3A O6A 89.3(4)
O11A W3A O6A 156.7(4)
O3A W3A O5A 99.6(5)
O12A W3A O5A 155.9(4)
O11A W3A O5A 88.3(4)
O6A W3A O5A 86.1(4)
O3A W3A O7A 169.8(4)
O12A W3A O7A 83.2(4)
O11A W3A O7A 83.7(4)
O6A W3A O7A 73.1(4)
O5A W3A O7A 72.9(4)
O17A W4A O29A 100.0(4)
O17A W4A O28A 103.2(5)
O29A W4A O28A 89.6(4)
O17A W4A O23A 98.0(5)
O29A W4A O23A 91.8(4)
O28A W4A O23A 158.1(4)
O17A W4A O8A 96.8(4)
O29A W4A O8A 163.1(4)
O28A W4A O8A 83.9(4)
O23A W4A O8A 88.5(4)
O17A W4A O14A 171.1(4)
O29A W4A O14A 83.1(4)
O28A W4A O14A 85.1(4)
O23A W4A O14A 73.4(4)
O8A W4A O14A 80.8(4)
O18A W5A O30A 98.8(5)
O18A W5A O24A 101.8(5)
O30A W5A O24A 89.5(4)
O18A W5A O9A 97.2(5)
O30A W5A O9A 164.0(4)
O24A W5A O9A 87.0(4)
O18A W5A O23A 100.2(5)
O30A W5A O23A 89.1(4)
O24A W5A O23A 157.9(4)
O9A W5A O23A 88.3(4)
O18A W5A O14A 173.3(4)
O30A W5A O14A 82.3(4)
O24A W5A O14A 84.8(4)
O9A W5A O14A 81.9(4)
O23A W5A O14A 73.2(4)
O19A W6A O25A 100.7(5)
O19A W6A O31A 99.5(5)
O25A W6A O31A 91.2(4)
O19A W6A O24A 101.9(5)
O25A W6A O24A 157.3(4)
O31A W6A O24A 87.5(4)
O19A W6A O10A 96.9(5)
O25A W6A O10A 89.5(4)
O31A W6A O10A 163.1(4)
O24A W6A O10A 85.4(4)
O19A W6A O15A 173.5(5)
O25A W6A O15A 73.1(4)
O31A W6A O15A 82.5(4)
O24A W6A O15A 84.3(4)
O10A W6A O15A 81.6(4)
O20A W7A O26A 101.7(5)
O20A W7A O32A 99.4(5)
O26A W7A O32A 89.7(4)
O20A W7A O25A 100.6(5)
O26A W7A O25A 157.6(4)
O32A W7A O25A 89.0(4)
O20A W7A O11A 97.9(5)
O26A W7A O11A 86.5(4)
O32A W7A O11A 162.7(4)
O25A W7A O11A 88.1(4)
O20A W7A O15A 173.0(5)
O26A W7A O15A 85.2(4)
O32A W7A O15A 81.7(4)
O25A W7A O15A 72.5(4)
O11A W7A O15A 81.2(4)
O21A W8A O33A 98.9(5)
O21A W8A O27A 99.1(5)
O33A W8A O27A 89.8(4)
O21A W8A O26A 102.7(5)
O33A W8A O26A 88.9(4)
O27A W8A O26A 158.1(4)
O21A W8A O12A 98.2(5)
O33A W8A O12A 162.7(4)
O27A W8A O12A 89.3(4)
O26A W8A O12A 85.6(4)
O21A W8A O16A 172.6(5)
O33A W8A O16A 81.9(4)
O27A W8A O16A 73.5(4)
O26A W8A O16A 84.6(4)
O12A W8A O16A 81.3(4)
O22A W9A O28A 102.4(5)
O22A W9A O34A 99.7(5)
O28A W9A O34A 89.8(4)
O22A W9A O27A 98.8(5)
O28A W9A O27A 158.3(4)
O34A W9A O27A 91.4(4)
O22A W9A O13A 96.7(4)
O28A W9A O13A 85.3(4)
O34A W9A O13A 163.5(4)
O27A W9A O13A 87.5(4)
O22A W9A O16A 172.3(4)
O28A W9A O16A 84.9(4)
O34A W9A O16A 82.6(4)
O27A W9A O16A 73.7(4)
O13A W9A O16A 81.3(4)
O38A W10A O51A 98.7(4)
O38A W10A O49A 103.0(5)
O51A W10A O49A 90.7(4)
O38A W10A O44A 99.1(5)
O51A W10A O44A 89.1(4)
O49A W10A O44A 157.7(4)
O38A W10A O29A 95.8(4)
O51A W10A O29A 165.1(4)
O49A W10A O29A 89.8(4)
O44A W10A O29A 84.9(4)
O38A W10A O35A 172.0(4)
O51A W10A O35A 84.2(4)
O49A W10A O35A 84.4(4)
O44A W10A O35A 73.4(4)
O29A W10A O35A 81.0(4)
O39A W11A O52A 97.5(5)
O39A W11A O45A 102.6(5)
O52A W11A O45A 86.1(4)
O39A W11A O44A 100.6(5)
O52A W11A O44A 92.6(4)
O45A W11A O44A 156.7(4)
O39A W11A O30A 98.5(4)
O52A W11A O30A 163.3(4)
O45A W11A O30A 86.0(4)
O44A W11A O30A 88.9(4)
O39A W11A O35A 173.4(4)
O52A W11A O35A 80.7(4)
O45A W11A O35A 83.7(4)
O44A W11A O35A 73.2(4)
O30A W11A O35A 83.8(4)
O40A W12A O45A 102.4(5)
O40A W12A O31A 98.2(5)
O45A W12A O31A 89.1(4)
O40A W12A O53A 98.0(5)
O45A W12A O53A 86.9(4)
O31A W12A O53A 163.8(4)
O40A W12A O46A 99.2(5)
O45A W12A O46A 158.4(4)
O31A W12A O46A 88.6(4)
O53A W12A O46A 89.4(4)
O40A W12A O36A 172.9(4)
O45A W12A O36A 84.5(4)
O31A W12A O36A 83.5(4)
O53A W12A O36A 80.5(4)
O46A W12A O36A 73.9(4)
O41A W13A O47A 102.1(5)
O41A W13A O46A 99.9(5)
O47A W13A O46A 158.0(4)
O41A W13A O32A 98.9(5)
O47A W13A O32A 88.6(4)
O46A W13A O32A 89.1(4)
O41A W13A O54A 97.6(4)
O47A W13A O54A 87.4(4)
O46A W13A O54A 88.6(4)
O32A W13A O54A 163.5(4)
O41A W13A O36A 173.7(5)
O47A W13A O36A 83.8(4)
O46A W13A O36A 74.2(4)
O32A W13A O36A 83.4(4)
O54A W13A O36A 80.3(4)
O42A W14A O48A 99.0(5)
O42A W14A O55A 98.2(5)
O48A W14A O55A 94.4(4)
O42A W14A O47A 102.4(5)
O48A W14A O47A 158.1(4)
O55A W14A O47A 87.1(4)
O42A W14A O33A 97.3(5)
O48A W14A O33A 86.9(4)
O55A W14A O33A 164.0(4)
O47A W14A O33A 85.8(4)
O42A W14A O37A 172.9(5)
O48A W14A O37A 74.1(4)
O55A W14A O37A 81.1(4)
O47A W14A O37A 84.6(4)
O33A W14A O37A 84.0(4)
O43A W15A O56A 98.2(5)
O43A W15A O49A 102.4(5)
O56A W15A O49A 90.9(4)
O43A W15A O34A 96.6(5)
O56A W15A O34A 164.9(4)
O49A W15A O34A 89.0(4)
O43A W15A O48A 100.2(5)
O56A W15A O48A 88.4(4)
O49A W15A O48A 157.2(4)
O34A W15A O48A 85.9(4)
O43A W15A O37A 172.8(4)
O56A W15A O37A 83.3(4)
O49A W15A O37A 84.6(4)
O34A W15A O37A 81.6(4)
O48A W15A O37A 72.7(4)
O61A W16A O57A 99.2(4)
O61A W16A O53A 98.0(4)
O57A W16A O53A 161.8(4)
O61A W16A O58A 101.0(4)
O57A W16A O58A 92.9(4)
O53A W16A O58A 89.7(4)
O61A W16A O52A 99.8(4)
O57A W16A O52A 86.7(4)
O53A W16A O52A 84.5(4)
O58A W16A O52A 159.0(4)
O61A W16A O50A 173.0(4)
O57A W16A O50A 82.3(4)
O53A W16A O50A 81.3(4)
O58A W16A O50A 72.0(4)
O52A W16A O50A 87.1(4)
O62A W17A O59A 97.7(4)
O62A W17A O58A 99.7(4)
O59A W17A O58A 95.2(4)
O62A W17A O54A 97.6(4)
O59A W17A O54A 161.9(4)
O58A W17A O54A 91.6(4)
O62A W17A O55A 101.5(4)
O59A W17A O55A 84.3(4)
O58A W17A O55A 158.6(4)
O54A W17A O55A 83.3(4)
O62A W17A O50A 172.6(4)
O59A W17A O50A 83.6(4)
O58A W17A O50A 72.9(4)
O54A W17A O50A 82.5(4)
O55A W17A O50A 85.9(4)
O1B W1B O8B 102.5(5)
O1B W1B O4B 101.0(5)
O8B W1B O4B 88.7(4)
O1B W1B O13B 101.6(5)
O8B W1B O13B 86.1(4)
O4B W1B O13B 157.4(4)
O1B W1B O6B 100.4(5)
O8B W1B O6B 157.1(4)
O4B W1B O6B 87.5(4)
O13B W1B O6B 88.9(4)
O1B W1B O7B 172.0(4)
O8B W1B O7B 83.7(4)
O4B W1B O7B 73.9(4)
O13B W1B O7B 83.7(4)
O6B W1B O7B 73.5(4)
O2B W2B O10B 102.8(5)
O2B W2B O9B 103.0(5)
O10B W2B O9B 86.5(4)
O2B W2B O5B 100.2(5)
O10B W2B O5B 89.2(4)
O9B W2B O5B 156.8(4)
O2B W2B O4B 101.0(5)
O10B W2B O4B 156.2(4)
O9B W2B O4B 87.4(4)
O5B W2B O4B 87.4(4)
O2B W2B O7B 170.9(4)
O10B W2B O7B 83.6(4)
O9B W2B O7B 83.7(4)
O5B W2B O7B 73.2(4)
O4B W2B O7B 72.8(4)
O3B W3B O12B 105.4(4)
O3B W3B O11B 103.0(4)
O12B W3B O11B 86.1(4)
O3B W3B O6B 100.5(4)
O12B W3B O6B 89.4(4)
O11B W3B O6B 156.4(4)
O3B W3B O5B 98.3(5)
O12B W3B O5B 156.4(4)
O11B W3B O5B 87.8(4)
O6B W3B O5B 87.2(4)
O3B W3B O7B 169.2(4)
O12B W3B O7B 83.6(4)
O11B W3B O7B 83.4(4)
O6B W3B O7B 73.1(4)
O5B W3B O7B 73.0(4)
O17B W4B O29B 98.7(5)
O17B W4B O28B 102.0(5)
O29B W4B O28B 90.0(4)
O17B W4B O8B 97.3(5)
O29B W4B O8B 164.0(4)
O28B W4B O8B 86.2(4)
O17B W4B O23B 99.1(5)
O29B W4B O23B 90.0(4)
O28B W4B O23B 158.6(4)
O8B W4B O23B 88.0(4)
O17B W4B O14B 172.4(5)
O29B W4B O14B 83.1(4)
O28B W4B O14B 85.4(4)
O8B W4B O14B 81.1(4)
O23B W4B O14B 73.4(4)
O18B W5B O24B 102.0(5)
O18B W5B O30B 98.5(5)
O24B W5B O30B 89.6(4)
O18B W5B O23B 100.2(5)
O24B W5B O23B 157.6(4)
O30B W5B O23B 90.2(4)
O18B W5B O9B 97.4(5)
O24B W5B O9B 86.1(4)
O30B W5B O9B 164.0(4)
O23B W5B O9B 87.9(5)
O18B W5B O14B 173.2(5)
O24B W5B O14B 84.6(4)
O30B W5B O14B 83.0(4)
O23B W5B O14B 73.1(4)
O9B W5B O14B 81.3(4)
O19B W6B O25B 100.4(5)
O19B W6B O31B 100.3(5)
O25B W6B O31B 91.6(4)
O19B W6B O24B 101.8(5)
O25B W6B O24B 157.3(4)
O31B W6B O24B 89.2(4)
O19B W6B O10B 96.4(5)
O25B W6B O10B 88.7(4)
O31B W6B O10B 163.0(4)
O24B W6B O10B 84.1(4)
O19B W6B O15B 172.7(5)
O25B W6B O15B 73.0(4)
O31B W6B O15B 83.2(4)
O24B W6B O15B 84.6(4)
O10B W6B O15B 80.6(4)
O20B W7B O26B 103.4(5)
O20B W7B O11B 98.8(4)
O26B W7B O11B 86.3(4)
O20B W7B O25B 99.8(5)
O26B W7B O25B 156.8(4)
O11B W7B O25B 89.8(4)
O20B W7B O32B 98.6(4)
O26B W7B O32B 87.5(4)
O11B W7B O32B 162.5(4)
O25B W7B O32B 89.5(4)
O20B W7B O15B 172.5(4)
O26B W7B O15B 84.2(4)
O11B W7B O15B 81.7(4)
O25B W7B O15B 72.7(4)
O32B W7B O15B 81.3(4)
O21B W8B O33B 98.9(4)
O21B W8B O26B 102.8(4)
O33B W8B O26B 89.8(4)
O21B W8B O27B 99.8(4)
O33B W8B O27B 88.8(4)
O26B W8B O27B 157.3(4)
O21B W8B O12B 98.4(4)
O33B W8B O12B 162.7(4)
O26B W8B O12B 86.4(4)
O27B W8B O12B 88.3(4)
O21B W8B O16B 172.6(4)
O33B W8B O16B 81.7(3)
O26B W8B O16B 84.6(4)
O27B W8B O16B 72.7(4)
O12B W8B O16B 81.1(4)
O22B W9B O34B 99.0(5)
O22B W9B O27B 99.4(5)
O34B W9B O27B 92.3(4)
O22B W9B O28B 101.9(5)
O34B W9B O28B 87.4(4)
O27B W9B O28B 158.5(4)
O22B W9B O13B 97.1(5)
O34B W9B O13B 163.3(4)
O27B W9B O13B 89.5(4)
O28B W9B O13B 84.9(4)
O22B W9B O16B 173.0(4)
O34B W9B O16B 83.1(4)
O27B W9B O16B 73.8(4)
O28B W9B O16B 84.9(4)
O13B W9B O16B 81.5(4)
O38B W10B O51B 97.9(5)
O38B W10B O44B 100.4(5)
O51B W10B O44B 89.3(4)
O38B W10B O49B 102.3(5)
O51B W10B O49B 90.7(4)
O44B W10B O49B 157.1(4)
O38B W10B O29B 94.8(5)
O51B W10B O29B 167.3(4)
O44B W10B O29B 87.5(4)
O49B W10B O29B 87.5(4)
O38B W10B O35B 173.8(4)
O51B W10B O35B 85.0(4)
O44B W10B O35B 74.1(4)
O49B W10B O35B 83.0(4)
O29B W10B O35B 82.3(4)
O39B W11B O52B 98.5(4)
O39B W11B O45B 102.0(5)
O52B W11B O45B 86.6(4)
O39B W11B O44B 100.8(5)
O52B W11B O44B 91.7(4)
O45B W11B O44B 157.0(4)
O39B W11B O30B 97.7(5)
O52B W11B O30B 163.6(4)
O45B W11B O30B 87.2(4)
O44B W11B O30B 88.1(4)
O39B W11B O35B 173.4(4)
O52B W11B O35B 80.8(4)
O45B W11B O35B 84.5(4)
O44B W11B O35B 72.7(4)
O30B W11B O35B 83.5(4)
O40B W12B O45B 102.9(5)
O40B W12B O46B 98.7(5)
O45B W12B O46B 158.4(4)
O40B W12B O53B 98.4(4)
O45B W12B O53B 86.4(4)
O46B W12B O53B 90.1(4)
O40B W12B O31B 97.9(5)
O45B W12B O31B 87.5(4)
O46B W12B O31B 89.9(4)
O53B W12B O31B 163.6(4)
O40B W12B O36B 172.3(4)
O45B W12B O36B 84.8(4)
O46B W12B O36B 73.6(4)
O53B W12B O36B 81.7(4)
O31B W12B O36B 82.5(4)
O41B W13B O47B 102.5(4)
O41B W13B O32B 99.6(4)
O47B W13B O32B 89.6(4)
O41B W13B O46B 99.1(4)
O47B W13B O46B 158.1(4)
O32B W13B O46B 90.5(4)
O41B W13B O54B 96.9(4)
O47B W13B O54B 87.0(4)
O32B W13B O54B 163.5(4)
O46B W13B O54B 86.7(4)
O41B W13B O36B 171.7(4)
O47B W13B O36B 85.1(4)
O32B W13B O36B 83.4(4)
O46B W13B O36B 73.1(4)
O54B W13B O36B 80.2(3)
O42B W14B O48B 100.6(4)
O42B W14B O55B 98.0(4)
O48B W14B O55B 93.7(4)
O42B W14B O47B 101.9(4)
O48B W14B O47B 157.2(4)
O55B W14B O47B 86.5(4)
O42B W14B O33B 97.6(4)
O48B W14B O33B 87.7(4)
O55B W14B O33B 163.7(4)
O47B W14B O33B 86.1(4)
O42B W14B O37B 174.5(4)
O48B W14B O37B 74.1(4)
O55B W14B O37B 81.1(3)
O47B W14B O37B 83.5(4)
O33B W14B O37B 83.7(3)
O43B W15B O56B 98.0(4)
O43B W15B O49B 100.7(5)
O56B W15B O49B 91.2(4)
O43B W15B O34B 96.0(4)
O56B W15B O34B 165.6(4)
O49B W15B O34B 89.6(4)
O43B W15B O48B 101.6(4)
O56B W15B O48B 88.3(4)
O49B W15B O48B 157.6(4)
O34B W15B O48B 85.5(4)
O43B W15B O37B 175.2(4)
O56B W15B O37B 83.3(4)
O49B W15B O37B 83.8(4)
O34B W15B O37B 82.5(4)
O48B W15B O37B 73.8(4)
O61B W16B O57B 100.7(4)
O61B W16B O52B 100.9(4)
O57B W16B O52B 86.5(4)
O61B W16B O53B 97.1(4)
O57B W16B O53B 160.9(4)
O52B W16B O53B 83.5(4)
O61B W16B O58B 100.0(4)
O57B W16B O58B 93.6(4)
O52B W16B O58B 158.7(4)
O53B W16B O58B 89.8(4)
O61B W16B O50B 171.4(4)
O57B W16B O50B 82.2(4)
O52B W16B O50B 87.3(4)
O53B W16B O50B 81.1(4)
O58B W16B O50B 71.7(3)
O62B W17B O58B 99.1(4)
O62B W17B O59B 98.5(4)
O58B W17B O59B 94.7(4)
O62B W17B O54B 97.7(4)
O58B W17B O54B 91.7(4)
O59B W17B O54B 161.4(4)
O62B W17B O55B 101.3(4)
O58B W17B O55B 159.5(4)
O59B W17B O55B 84.3(4)
O54B W17B O55B 83.7(4)
O62B W17B O50B 171.9(4)
O58B W17B O50B 72.9(3)
O59B W17B O50B 83.3(4)
O54B W17B O50B 81.9(4)
O55B W17B O50B 86.7(3)

loop_
_geom_bond_atom_site_label_1
_geom_bond_atom_site_label_2
_geom_bond_distance
C1 N3 1.47(3)
C1 H1A 0.9800
C1 H1B 0.9800
C1 H1C 0.9800
C2 N6 1.33(3)
C2 H2A 0.9800
C2 H2B 0.9800
C2 H2C 0.9800
C3 N1 1.47(3)
C3 H3A 0.9800
C3 H3B 0.9800
C3 H3C 0.9800
C4 N6 1.73(4)
C4 H4A 0.9800
C4 H4B 0.9800
C4 H4C 0.9800
C5 N3 1.52(3)
C5 H5A 0.9800
C5 H5B 0.9800
C5 H5C 0.9800
C6 N1 1.46(3)
C6 H6A 0.9800
C6 H6B 0.9800
C6 H6C 0.9800
C7 N2 1.51(3)
C7 H7A 0.9800
C7 H7B 0.9800
C7 H7C 0.9800
C8 N4 1.48(2)
C8 H8A 0.9800
C8 H8B 0.9800
C8 H8C 0.9800
C9 N2 1.46(3)
C9 H9A 0.9800
C9 H9B 0.9800
C9 H9C 0.9800
C10 N4 1.48(2)
C10 H10A 0.9800
C10 H10B 0.9800
C10 H10C 0.9800
C11 N5 1.37(3)
C11 H11A 0.9800
C11 H11B 0.9800
C11 H11C 0.9800
C12 N5 1.65(4)
C12 H12A 0.9800
C12 H12B 0.9800
C12 H12C 0.9800
C13 N7 1.52(2)
C13 H13A 0.9800
C13 H13B 0.9800
C13 H13C 0.9800
C1AL C2AL 1.49(2)
C1AL Si2A 1.836(16)
C1AL H1A1 0.9900
C1AL H1A2 0.9900
C2AL C3AL 1.25(3)
C2AL H2AL 0.9500
C3AL H3A1 0.9500
C3AL H3A2 0.9500
C1AR C2AR 1.52(2)
C1AR Si1A 1.851(15)
C1AR H1AM 0.9900
C1AR H1AN 0.9900
C2AR C3AR 1.21(3)
C2AR H2AR 0.9500
C3AR H3A3 0.9500
C3AR H3A4 0.9500
C1BL C2BL 1.50(2)
C1BL Si2B 1.841(15)
C1BL H1B1 0.9900
C1BL H1B2 0.9900
C2BL C3BL 1.30(2)
C2BL H2BL 0.9500
C3BL H3B1 0.9500
C3BL H3B2 0.9500
C1BR C2BR 1.47(3)
C1BR Si1B 1.856(16)
C1BR H1B3 0.9900
C1BR H1B4 0.9900
C2BR C3BR 1.05(3)
C2BR H2BR 0.9500
C3BR H3B3 0.9500
C3BR H3B4 0.9500
C20S N7 1.50(2)
C20S H20A 0.9800
C20S H20B 0.9800
C20S H20C 0.9800
N1 H1D 0.9200
N1 H1E 0.9200
N2 H2D 0.9200
N2 H2E 0.9200
N3 H3D 0.9200
N3 H3E 0.9200
N4 H4D 0.9200
N4 H4E 0.9200
N5 H5D 0.9200
N5 H5E 0.9200
N6 H6D 0.9200
N6 H6E 0.9200
N7 H7D 0.9200
N7 H7E 0.9200
O1A W1A 1.713(10)
O4A W2A 1.903(10)
O4A W1A 1.942(10)
O2A W2A 1.712(11)
O5A W2A 1.903(10)
O5A W3A 1.939(10)
O3A W3A 1.707(10)
O6A W3A 1.914(10)
O6A W1A 1.949(10)
O7A P2A 1.573(10)
O7A W1A 2.357(10)
O7A W2A 2.387(10)
O7A W3A 2.389(10)
O8A W1A 1.884(10)
O8A W4A 1.938(9)
O9A W2A 1.915(10)
O9A W5A 1.922(10)
O10A W2A 1.914(10)
O10A W6A 1.923(10)
O11A W3A 1.909(10)
O11A W7A 1.921(10)
O12A W3A 1.902(10)
O12A W8A 1.921(10)
O13A W1A 1.905(9)
O13A W9A 1.951(9)
O14A P2A 1.530(10)
O14A W5A 2.352(10)
O14A W4A 2.360(9)
O15A P2A 1.530(10)
O15A W6A 2.350(10)
O15A W7A 2.360(10)
O16A P2A 1.536(10)
O16A W9A 2.357(10)
O16A W8A 2.372(9)
O28A W9A 1.879(9)
O28A W4A 1.903(9)
O17A W4A 1.714(10)
O23A W4A 1.907(10)
O23A W5A 1.931(10)
O18A W5A 1.713(10)
O24A W5A 1.879(10)
O24A W6A 1.909(10)
O19A W6A 1.709(12)
O25A W6A 1.888(11)
O25A W7A 1.910(11)
O20A W7A 1.700(11)
O26A W7A 1.867(11)
O26A W8A 1.916(11)
O21A W8A 1.710(11)
O27A W8A 1.913(10)
O27A W9A 1.923(10)
O22A W9A 1.709(11)
O29A W4A 1.882(9)
O29A W10A 1.944(9)
O30A W5A 1.876(10)
O30A W11A 1.916(10)
O31A W6A 1.898(10)
O31A W12A 1.913(10)
O32A W7A 1.900(10)
O32A W13A 1.904(10)
O33A W8A 1.888(10)
O33A W14A 1.924(10)
O34A W9A 1.879(9)
O34A W15A 1.919(9)
O35A P1A 1.543(9)
O35A W10A 2.347(9)
O35A W11A 2.360(9)
O36A P1A 1.527(10)
O36A W12A 2.360(10)
O36A W13A 2.364(9)
O37A P1A 1.552(10)
O37A W14A 2.325(9)
O37A W15A 2.343(10)
O49A W15A 1.889(9)
O49A W10A 1.891(10)
O38A W10A 1.704(10)
O44A W11A 1.910(10)
O44A W10A 1.915(10)
O39A W11A 1.716(10)
O45A W11A 1.890(10)
O45A W12A 1.891(10)
O40A W12A 1.696(12)
O46A W13A 1.902(11)
O46A W12A 1.930(10)
O41A W13A 1.714(10)
O47A W13A 1.884(11)
O47A W14A 1.901(10)
O42A W14A 1.713(10)
O48A W14A 1.888(10)
O48A W15A 1.944(10)
O43A W15A 1.686(11)
O50A P1A 1.560(10)
O50A W17A 2.281(9)
O50A W16A 2.316(9)
O51A Si1A 1.634(10)
O51A W10A 1.880(9)
O52A W11A 1.881(9)
O52A W16A 1.933(9)
O53A W16A 1.900(10)
O53A W12A 1.926(9)
O54A W17A 1.913(10)
O54A W13A 1.932(9)
O55A W14A 1.890(10)
O55A W17A 1.942(10)
O56A Si2A 1.619(10)
O56A W15A 1.888(10)
O60A Si1A 1.625(11)
O60A Si2A 1.633(10)
O57A Si1A 1.634(10)
O57A W16A 1.884(9)
O61A W16A 1.721(10)
O58A W16A 1.909(9)
O58A W17A 1.908(10)
O62A W17A 1.715(10)
O59A Si2A 1.644(11)
O59A W17A 1.888(10)
O1B W1B 1.705(11)
O4B W1B 1.909(11)
O4B W2B 1.942(11)
O2B W2B 1.717(11)
O5B W2B 1.929(10)
O5B W3B 1.935(10)
O3B W3B 1.707(10)
O6B W3B 1.922(10)
O6B W1B 1.934(10)
O7B P2B 1.575(10)
O7B W1B 2.364(10)
O7B W2B 2.385(9)
O7B W3B 2.388(10)
O8B W1B 1.892(10)
O8B W4B 1.930(10)
O9B W2B 1.917(10)
O9B W5B 1.926(10)
O10B W2B 1.895(10)
O10B W6B 1.938(10)
O11B W7B 1.906(9)
O11B W3B 1.915(9)
O12B W3B 1.888(9)
O12B W8B 1.926(9)
O13B W1B 1.911(10)
O13B W9B 1.922(10)
O14B P2B 1.529(10)
O14B W4B 2.338(10)
O14B W5B 2.375(10)
O15B P2B 1.532(10)
O15B W7B 2.358(10)
O15B W6B 2.361(10)
O16B P2B 1.536(10)
O16B W9B 2.342(10)
O16B W8B 2.370(9)
O28B W4B 1.890(10)
O28B W9B 1.911(10)
O17B W4B 1.714(11)
O23B W5B 1.900(11)
O23B W4B 1.933(11)
O18B W5B 1.710(11)
O24B W5B 1.879(10)
O24B W6B 1.909(10)
O19B W6B 1.697(11)
O25B W6B 1.882(10)
O25B W7B 1.907(10)
O20B W7B 1.718(10)
O26B W7B 1.889(10)
O26B W8B 1.891(10)
O21B W8B 1.716(10)
O27B W9B 1.900(10)
O27B W8B 1.923(10)
O22B W9B 1.700(11)
O29B W4B 1.877(10)
O29B W10B 1.947(10)
O30B W5B 1.883(10)
O30B W11B 1.911(10)
O31B W6B 1.893(10)
O31B W12B 1.912(10)
O32B W13B 1.886(9)
O32B W7B 1.912(9)
O33B W8B 1.888(9)
O33B W14B 1.923(9)
O34B W9B 1.885(10)
O34B W15B 1.926(10)
O35B P1B 1.535(10)
O35B W10B 2.320(10)
O35B W11B 2.376(9)
O36B P1B 1.550(10)
O36B W12B 2.347(9)
O36B W13B 2.353(9)
O37B P1B 1.532(10)
O37B W15B 2.337(9)
O37B W14B 2.370(9)
O49B W15B 1.884(9)
O49B W10B 1.907(10)
O38B W10B 1.709(11)
O44B W10B 1.905(10)
O44B W11B 1.912(10)
O39B W11B 1.714(10)
O45B W12B 1.895(9)
O45B W11B 1.897(10)
O40B W12B 1.726(11)
O46B W12B 1.898(9)
O46B W13B 1.920(10)
O41B W13B 1.719(9)
O47B W13B 1.863(9)
O47B W14B 1.915(9)
O42B W14B 1.730(9)
O48B W14B 1.881(10)
O48B W15B 1.943(9)
O43B W15B 1.719(10)
O50B P1B 1.556(9)
O50B W17B 2.291(9)
O50B W16B 2.312(9)
O51B Si1B 1.635(10)
O51B W10B 1.877(9)
O52B W11B 1.894(9)
O52B W16B 1.917(9)
O53B W12B 1.906(9)
O53B W16B 1.921(10)
O54B W17B 1.913(9)
O54B W13B 1.935(9)
O55B W14B 1.885(9)
O55B W17B 1.947(9)
O56B Si2B 1.624(10)
O56B W15B 1.878(9)
O60B Si2B 1.612(10)
O60B Si1B 1.635(10)
O57B Si1B 1.620(11)
O57B W16B 1.889(10)
O61B W16B 1.692(9)
O58B W17B 1.888(9)
O58B W16B 1.928(9)
O62B W17B 1.708(9)
O59B Si2B 1.619(10)
O59B W17B 1.912(9)
